data_7135329
loop_
_publ_author_name
'Kr\"amer, Felix'
'Kennedy, Alan'
'Fernandez, Israel'
'Mulvey, Robert E.'

_publ_section_title
;
 A Palladium Inverse Crown: Synthesis and Characterisation
;
_journal_name_full 'Chemical Communications'
_journal_paper_doi 10.1039/D5CC06236E
_journal_year 2026
_chemical_formula_sum 'C108 H155 Cs2 O12 P7 Pd6'
_chemical_formula_weight 2766.32
_chemical_properties_physical Air-sensitive,Moisture-sensitive,Oxygen-sensitive
_space_group_crystal_system orthorhombic
_space_group_IT_number 33
_space_group_name_Hall 'P 2c -2n'
_space_group_name_H-M_alt 'P n a 21'
_atom_sites_solution_hydrogens geom
_audit_creation_method SHELXL-2018/3
_audit_update_record
;
2025-12-04 deposited with the CCDC.	2025-12-09 downloaded from the CCDC.
;
_cell_angle_alpha 90
_cell_angle_beta 90
_cell_angle_gamma 90
_cell_formula_units_Z 4
_cell_length_a 30.9810(2)
_cell_length_b 14.8646(1)
_cell_length_c 25.5815(2)
_cell_measurement_reflns_used 39992
_cell_measurement_temperature 160(2)
_cell_measurement_theta_max 73.1810
_cell_measurement_theta_min 2.8510
_cell_volume 11780.80(14)
_computing_cell_refinement CrysalisPro
_computing_data_collection CrysalisPro
_computing_data_reduction CrysalisPro
_computing_publication_material 'SHELXL in WInGX'
_computing_structure_refinement 'SHELXL-2018/3 (Sheldrick, 2018)'
_computing_structure_solution SHELXT
_diffrn_ambient_temperature 160(2)
_diffrn_measured_fraction_theta_full 0.999
_diffrn_measured_fraction_theta_max 0.994
_diffrn_measurement_device_type 'Rigaku Synergy-i'
_diffrn_measurement_method 'omega scans'
_diffrn_radiation_type CuK\a
_diffrn_radiation_wavelength 1.54184
_diffrn_reflns_av_R_equivalents 0.0524
_diffrn_reflns_av_unetI/netI 0.0451
_diffrn_reflns_Laue_measured_fraction_full 0.999
_diffrn_reflns_Laue_measured_fraction_max 0.994
_diffrn_reflns_limit_h_max 37
_diffrn_reflns_limit_h_min -38
_diffrn_reflns_limit_k_max 18
_diffrn_reflns_limit_k_min -18
_diffrn_reflns_limit_l_max 31
_diffrn_reflns_limit_l_min -31
_diffrn_reflns_number 86046
_diffrn_reflns_point_group_measured_fraction_full 0.933
_diffrn_reflns_point_group_measured_fraction_max 0.923
_diffrn_reflns_theta_full 70.000
_diffrn_reflns_theta_max 73.442
_diffrn_reflns_theta_min 2.853
_diffrn_source 'microsource tube'
_exptl_absorpt_coefficient_mu 13.304
_exptl_absorpt_correction_T_max 1.000
_exptl_absorpt_correction_T_min 0.076
_exptl_absorpt_correction_type gaussian
_exptl_absorpt_process_details
;
CrysAlisPro 1.171.44.94a (Rigaku Oxford Diffraction, 2025)
Numerical absorption correction based on gaussian integration over
a multifaceted crystal model
Empirical absorption correction using spherical harmonics,
implemented in SCALE3 ABSPACK scaling algorithm.
;
_exptl_crystal_colour red
_exptl_crystal_density_diffrn 1.560
_exptl_crystal_description plate
_exptl_crystal_F_000 5560
_exptl_crystal_size_max 0.28
_exptl_crystal_size_mid 0.14
_exptl_crystal_size_min 0.04
_refine_diff_density_max 0.775
_refine_diff_density_min -1.609
_refine_diff_density_rms 0.097
_refine_ls_abs_structure_details
;
 Flack x determined using 8202 quotients [(I+)-(I-)]/[(I+)+(I-)]
 (Parsons, Flack and Wagner, Acta Cryst. B69 (2013) 249-259).
;
_refine_ls_abs_structure_Flack -0.004(4)
_refine_ls_extinction_method none
_refine_ls_goodness_of_fit_ref 1.054
_refine_ls_hydrogen_treatment constr
_refine_ls_matrix_type full
_refine_ls_number_parameters 1546
_refine_ls_number_reflns 21912
_refine_ls_number_restraints 1068
_refine_ls_restrained_S_all 1.043
_refine_ls_R_factor_all 0.0470
_refine_ls_R_factor_gt 0.0435
_refine_ls_shift/su_max 0.002
_refine_ls_shift/su_mean 0.000
_refine_ls_structure_factor_coef Fsqd
_refine_ls_weighting_details 'w=1/[\s^2^(Fo^2^)+(0.0701P)^2^+8.6282P] where P=(Fo^2^+2Fc^2^)/3'
_refine_ls_weighting_scheme calc
_refine_ls_wR_factor_gt 0.1131
_refine_ls_wR_factor_ref 0.1155
_reflns_Friedel_coverage 0.816
_reflns_Friedel_fraction_full 0.864
_reflns_Friedel_fraction_max 0.850
_reflns_number_gt 20375
_reflns_number_total 21912
_reflns_threshold_expression 'I > 2\s(I)'
_cod_data_source_file d5cc06236e2.cif
_cod_data_source_block compound1
_cod_database_code 7135329
_shelx_shelxl_version_number 2018/3
_shelx_space_group_comment
;
The symmetry employed for this shelxl refinement is uniquely defined
by the following loop, which should always be used as a source of
symmetry information in preference to the above space-group names.
They are only intended as comments.
;

loop_
_space_group_symop_operation_xyz
'x, y, z'
'-x, -y, z+1/2'
'x+1/2, -y+1/2, z'
'-x+1/2, y+1/2, z+1/2'

loop_
_atom_site_label
_atom_site_type_symbol
_atom_site_fract_x
_atom_site_fract_y
_atom_site_fract_z
_atom_site_U_iso_or_equiv
_atom_site_adp_type
_atom_site_occupancy
_atom_site_site_symmetry_order
_atom_site_calc_flag
_atom_site_refinement_flags_posn
_atom_site_refinement_flags_adp
_atom_site_refinement_flags_occupancy
_atom_site_disorder_assembly
_atom_site_disorder_group
Pd1 Pd 0.68347(2) 0.58637(4) 0.66146(3) 0.03703(13) Uani 1 1 d . . . . .
Pd2 Pd 0.74944(2) 0.51220(4) 0.61037(3) 0.03681(13) Uani 1 1 d . . . . .
Pd3 Pd 0.80031(2) 0.63708(4) 0.56806(3) 0.03663(13) Uani 1 1 d . . . . .
Pd4 Pd 0.77996(2) 0.81094(4) 0.55903(3) 0.03723(13) Uani 1 1 d . . . . .
Pd5 Pd 0.70808(2) 0.87587(4) 0.60169(3) 0.03843(14) Uani 1 1 d . . . . .
Pd6 Pd 0.66480(2) 0.76142(4) 0.66275(3) 0.03883(14) Uani 1 1 d . . . . .
Cs1 Cs 0.68921(5) 0.53594(8) 0.50485(5) 0.1125(5) Uani 1 1 d . . . . .
Cs2 Cs 0.60215(2) 0.64097(6) 0.38982(3) 0.06169(18) Uani 1 1 d . . . . .
P1 P 0.69880(7) 0.43733(14) 0.65582(10) 0.0388(4) Uani 1 1 d . . . . .
P2 P 0.81099(7) 0.48602(15) 0.56746(10) 0.0418(5) Uani 1 1 d . . . . .
P3 P 0.84283(7) 0.74658(17) 0.53460(10) 0.0439(5) Uani 1 1 d . . . . .
P4 P 0.75481(8) 0.95315(15) 0.55036(10) 0.0418(5) Uani 1 1 d . . . . .
P5 P 0.64978(8) 0.90889(15) 0.65112(10) 0.0416(5) Uani 1 1 d . . . . .
P6 P 0.63160(7) 0.65357(16) 0.71020(10) 0.0416(5) Uani 1 1 d . . . . .
P7 P 0.73414(7) 0.70275(14) 0.61719(8) 0.0334(4) Uani 1 1 d . . . . .
O1 O 0.6471(7) 0.7181(12) 0.4993(8) 0.079(4) Uani 0.633(14) 1 d D U P A 1
O2 O 0.7043(5) 0.7121(13) 0.4178(6) 0.086(5) Uani 0.633(14) 1 d D U P A 1
O3 O 0.7294(9) 0.5445(14) 0.3832(8) 0.115(6) Uani 0.633(14) 1 d D U P A 1
O4 O 0.6697(9) 0.4016(14) 0.3932(9) 0.123(6) Uani 0.633(14) 1 d D U P A 1
O5 O 0.6082(8) 0.4199(14) 0.4726(8) 0.119(6) Uani 0.633(14) 1 d D U P A 1
O6 O 0.5855(8) 0.5837(15) 0.5150(7) 0.111(5) Uani 0.633(14) 1 d D U P A 1
O7 O 0.6360(5) 0.6059(11) 0.2765(5) 0.120(4) Uani 1 1 d . U . . .
O8 O 0.5646(4) 0.4998(9) 0.2997(5) 0.104(3) Uani 1 1 d . U . . .
O9 O 0.5078(4) 0.5465(10) 0.3794(5) 0.100(3) Uani 1 1 d . U . . .
O10 O 0.5074(4) 0.7330(11) 0.4047(7) 0.124(4) Uani 1 1 d . U . . .
O11 O 0.5760(4) 0.8508(10) 0.3845(6) 0.110(4) Uani 1 1 d . U . . .
O12 O 0.6283(5) 0.7912(11) 0.3029(6) 0.122(4) Uani 1 1 d . U . . .
C1 C 0.6633(6) 0.3572(11) 0.6217(9) 0.075(7) Uani 0.55(4) 1 d G U P B 1
C2 C 0.6207(6) 0.3422(15) 0.6364(9) 0.086(6) Uani 0.55(4) 1 d G U P B 1
H2 H 0.608776 0.373861 0.665231 0.103 Uiso 0.55(4) 1 calc R U P B 1
C3 C 0.5956(6) 0.2809(16) 0.6089(10) 0.097(7) Uani 0.55(4) 1 d G U P B 1
H3 H 0.566450 0.270613 0.618969 0.116 Uiso 0.55(4) 1 calc R U P B 1
C4 C 0.6130(8) 0.2345(11) 0.5667(10) 0.094(7) Uani 0.55(4) 1 d G U P B 1
H4 H 0.595810 0.192606 0.547918 0.112 Uiso 0.55(4) 1 calc R U P B 1
C5 C 0.6556(8) 0.2495(15) 0.5520(9) 0.095(7) Uani 0.55(4) 1 d G U P B 1
H5 H 0.667498 0.217845 0.523129 0.114 Uiso 0.55(4) 1 calc R U P B 1
C6 C 0.6807(6) 0.3108(16) 0.5795(10) 0.083(7) Uani 0.55(4) 1 d G U P B 1
H6 H 0.709825 0.321093 0.569390 0.100 Uiso 0.55(4) 1 calc R U P B 1
C7 C 0.7131(4) 0.3697(7) 0.7153(4) 0.051(2) Uani 1 1 d . . . . .
C8 C 0.7420(5) 0.4258(8) 0.7495(5) 0.066(3) Uani 1 1 d . . . . .
H8A H 0.726084 0.478825 0.761736 0.099 Uiso 1 1 calc R U . . .
H8B H 0.767255 0.445095 0.729436 0.099 Uiso 1 1 calc R U . . .
H8C H 0.751337 0.390109 0.779646 0.099 Uiso 1 1 calc R U . . .
C9 C 0.6724(5) 0.3390(10) 0.7445(6) 0.075(4) Uani 1 1 d . . . . .
H9A H 0.680740 0.304245 0.775425 0.112 Uiso 1 1 calc R U . . .
H9B H 0.654823 0.301361 0.721337 0.112 Uiso 1 1 calc R U . . .
H9C H 0.655693 0.391784 0.755275 0.112 Uiso 1 1 calc R U . . .
C10 C 0.7376(4) 0.2830(7) 0.6988(5) 0.061(3) Uani 1 1 d . . . . .
H10A H 0.763128 0.299406 0.678298 0.091 Uiso 1 1 calc R U . . .
H10B H 0.718569 0.244957 0.677712 0.091 Uiso 1 1 calc R U . . .
H10C H 0.746639 0.249934 0.730147 0.091 Uiso 1 1 calc R U . . .
C11 C 0.8106(6) 0.4338(9) 0.5011(5) 0.060(5) Uani 0.60(3) 1 d G U P C 1
C12 C 0.8014(7) 0.3431(8) 0.4943(5) 0.071(6) Uani 0.60(3) 1 d G U P C 1
H12 H 0.792641 0.307505 0.523227 0.085 Uiso 0.60(3) 1 calc R U P C 1
C13 C 0.8050(8) 0.3043(8) 0.4450(6) 0.093(8) Uani 0.60(3) 1 d G U P C 1
H13 H 0.798735 0.242288 0.440302 0.112 Uiso 0.60(3) 1 calc R U P C 1
C14 C 0.8179(8) 0.3563(12) 0.4026(5) 0.103(8) Uani 0.60(3) 1 d G U P C 1
H14 H 0.820332 0.329852 0.368928 0.123 Uiso 0.60(3) 1 calc R U P C 1
C15 C 0.8271(7) 0.4471(12) 0.4095(5) 0.097(8) Uani 0.60(3) 1 d G U P C 1
H15 H 0.835833 0.482633 0.380479 0.116 Uiso 0.60(3) 1 calc R U P C 1
C16 C 0.8234(6) 0.4858(8) 0.4587(6) 0.074(6) Uani 0.60(3) 1 d G U P C 1
H16 H 0.829739 0.547852 0.463404 0.089 Uiso 0.60(3) 1 calc R U P C 1
C17 C 0.8601(3) 0.4359(7) 0.6010(5) 0.053(2) Uani 1 1 d . . . . .
C18 C 0.8536(4) 0.3349(8) 0.6102(6) 0.070(3) Uani 1 1 d . . . . .
H18A H 0.877017 0.311726 0.632046 0.106 Uiso 1 1 calc R U . . .
H18B H 0.853599 0.303460 0.576492 0.106 Uiso 1 1 calc R U . . .
H18C H 0.825877 0.325007 0.627772 0.106 Uiso 1 1 calc R U . . .
C19 C 0.9004(4) 0.4516(10) 0.5667(8) 0.085(5) Uani 1 1 d . . . . .
H19A H 0.901680 0.514954 0.556333 0.128 Uiso 1 1 calc R U . . .
H19B H 0.898617 0.413662 0.535464 0.128 Uiso 1 1 calc R U . . .
H19C H 0.926344 0.436017 0.586623 0.128 Uiso 1 1 calc R U . . .
C20 C 0.8646(4) 0.4840(9) 0.6522(6) 0.075(4) Uani 1 1 d . . . . .
H20A H 0.838505 0.474558 0.673194 0.112 Uiso 1 1 calc R U . . .
H20B H 0.868534 0.548505 0.645905 0.112 Uiso 1 1 calc R U . . .
H20C H 0.889683 0.460389 0.671123 0.112 Uiso 1 1 calc R U . . .
C21 C 0.8609(3) 0.7452(8) 0.4661(5) 0.054(2) Uani 1 1 d . . . . .
C22 C 0.8529(4) 0.8163(10) 0.4336(5) 0.067(3) Uani 1 1 d . . . . .
H22 H 0.840000 0.869175 0.447399 0.080 Uiso 1 1 calc R U . . .
C23 C 0.8633(5) 0.8127(13) 0.3808(6) 0.089(5) Uani 1 1 d . . . . .
H23 H 0.856873 0.863031 0.359210 0.107 Uiso 1 1 calc R U . . .
C24 C 0.8820(5) 0.7403(14) 0.3595(6) 0.088(5) Uani 1 1 d . . . . .
H24 H 0.888585 0.737976 0.323210 0.106 Uiso 1 1 calc R U . . .
C25 C 0.8916(7) 0.6680(16) 0.3928(8) 0.122(8) Uani 1 1 d . . . . .
H25 H 0.905877 0.616617 0.379102 0.146 Uiso 1 1 calc R U . . .
C26 C 0.8806(6) 0.6698(12) 0.4454(6) 0.094(5) Uani 1 1 d . . . . .
H26 H 0.886504 0.619396 0.467127 0.113 Uiso 1 1 calc R U . . .
C27 C 0.8933(3) 0.7800(8) 0.5718(5) 0.060(3) Uani 1 1 d . . . . .
C28 C 0.9289(4) 0.7141(10) 0.5649(8) 0.088(5) Uani 1 1 d . . . . .
H28A H 0.954616 0.735541 0.583367 0.131 Uiso 1 1 calc R U . . .
H28B H 0.935402 0.707668 0.527602 0.131 Uiso 1 1 calc R U . . .
H28C H 0.920093 0.655780 0.579185 0.131 Uiso 1 1 calc R U . . .
C29 C 0.9077(4) 0.8746(10) 0.5546(6) 0.074(4) Uani 1 1 d . . . . .
H29A H 0.933319 0.892363 0.574581 0.110 Uiso 1 1 calc R U . . .
H29B H 0.884342 0.917633 0.561173 0.110 Uiso 1 1 calc R U . . .
H29C H 0.914597 0.874010 0.517259 0.110 Uiso 1 1 calc R U . . .
C30 C 0.8806(4) 0.7831(11) 0.6290(5) 0.073(4) Uani 1 1 d . . . . .
H30A H 0.869924 0.723902 0.639847 0.110 Uiso 1 1 calc R U . . .
H30B H 0.857793 0.828069 0.634008 0.110 Uiso 1 1 calc R U . . .
H30C H 0.905766 0.799378 0.650140 0.110 Uiso 1 1 calc R U . . .
C31 C 0.7358(4) 0.9961(7) 0.4868(5) 0.054(2) Uani 1 1 d . U . . .
C32 C 0.7614(7) 0.9929(11) 0.4425(6) 0.086(4) Uani 1 1 d . U . . .
H32 H 0.789557 0.967588 0.443997 0.104 Uiso 1 1 calc R U . . .
C33 C 0.7448(9) 1.0283(15) 0.3940(7) 0.115(5) Uani 1 1 d . U . . .
H33 H 0.762148 1.026556 0.363404 0.138 Uiso 1 1 calc R U . . .
C34 C 0.7045(8) 1.0642(14) 0.3920(8) 0.113(5) Uani 1 1 d . U . . .
H34 H 0.693550 1.087155 0.360037 0.135 Uiso 1 1 calc R U . . .
C35 C 0.6802(7) 1.0670(11) 0.4356(7) 0.095(4) Uani 1 1 d . U . . .
H35 H 0.652106 1.092514 0.433987 0.114 Uiso 1 1 calc R U . . .
C36 C 0.6952(5) 1.0336(9) 0.4824(5) 0.068(3) Uani 1 1 d . U . . .
H36 H 0.677157 1.036326 0.512366 0.082 Uiso 1 1 calc R U . . .
C37 C 0.7865(4) 1.0536(8) 0.5738(5) 0.059(3) Uani 1 1 d . . . . .
C38 C 0.8230(5) 1.0752(9) 0.5365(6) 0.078(4) Uani 1 1 d . . . . .
H38A H 0.811009 1.095342 0.503013 0.117 Uiso 1 1 calc R U . . .
H38B H 0.840586 1.021307 0.530937 0.117 Uiso 1 1 calc R U . . .
H38C H 0.840948 1.123052 0.551383 0.117 Uiso 1 1 calc R U . . .
C39 C 0.7572(5) 1.1338(7) 0.5809(6) 0.068(3) Uani 1 1 d . . . . .
H39A H 0.773287 1.182872 0.597376 0.101 Uiso 1 1 calc R U . . .
H39B H 0.732733 1.116919 0.603093 0.101 Uiso 1 1 calc R U . . .
H39C H 0.746497 1.153543 0.546677 0.101 Uiso 1 1 calc R U . . .
C40 C 0.8052(6) 1.0282(9) 0.6271(6) 0.081(4) Uani 1 1 d . . . . .
H40A H 0.818535 0.968575 0.624919 0.122 Uiso 1 1 calc R U . . .
H40B H 0.781993 1.027189 0.653116 0.122 Uiso 1 1 calc R U . . .
H40C H 0.826970 1.072624 0.637322 0.122 Uiso 1 1 calc R U . . .
C41 C 0.5979(3) 0.9369(6) 0.6192(4) 0.045(2) Uani 1 1 d . . . . .
C42 C 0.5587(5) 0.9095(11) 0.6380(7) 0.087(5) Uani 1 1 d . . . . .
H42 H 0.557240 0.878996 0.670610 0.105 Uiso 1 1 calc R U . . .
C43 C 0.5215(5) 0.9256(15) 0.6105(9) 0.109(7) Uani 1 1 d . . . . .
H43 H 0.495140 0.902345 0.623709 0.131 Uiso 1 1 calc R U . . .
C44 C 0.5206(4) 0.9733(9) 0.5649(7) 0.077(4) Uani 1 1 d . . . . .
H44 H 0.494393 0.984598 0.546838 0.093 Uiso 1 1 calc R U . . .
C45 C 0.5596(5) 1.0043(11) 0.5465(7) 0.087(5) Uani 1 1 d . . . . .
H45 H 0.560736 1.037909 0.514976 0.104 Uiso 1 1 calc R U . . .
C46 C 0.5972(4) 0.9868(11) 0.5738(6) 0.076(4) Uani 1 1 d . . . . .
H46 H 0.623659 1.010091 0.560697 0.092 Uiso 1 1 calc R U . . .
C47 C 0.6526(4) 0.9918(7) 0.7068(5) 0.058(2) Uani 1 1 d . U . . .
C48 C 0.6942(5) 0.9783(11) 0.7346(7) 0.092(5) Uani 1 1 d . U . . .
H48A H 0.694935 1.016197 0.765958 0.137 Uiso 1 1 calc R U . . .
H48B H 0.718164 0.994775 0.711487 0.137 Uiso 1 1 calc R U . . .
H48C H 0.697011 0.914990 0.744773 0.137 Uiso 1 1 calc R U . . .
C49 C 0.6154(6) 0.9776(9) 0.7452(6) 0.079(4) Uani 1 1 d . U . . .
H49A H 0.615965 0.915556 0.758034 0.118 Uiso 1 1 calc R U . . .
H49B H 0.587937 0.989066 0.727425 0.118 Uiso 1 1 calc R U . . .
H49C H 0.618559 1.019201 0.774666 0.118 Uiso 1 1 calc R U . . .
C50 C 0.6499(6) 1.0880(8) 0.6852(6) 0.079(4) Uani 1 1 d . U . . .
H50A H 0.652544 1.131073 0.713971 0.119 Uiso 1 1 calc R U . . .
H50B H 0.622065 1.096490 0.667633 0.119 Uiso 1 1 calc R U . . .
H50C H 0.673340 1.097715 0.660086 0.119 Uiso 1 1 calc R U . . .
C51 C 0.5740(5) 0.6168(16) 0.7004(8) 0.053(7) Uani 0.51(6) 1 d G U P D 1
C52 C 0.5451(8) 0.6830(15) 0.6847(16) 0.067(7) Uani 0.51(6) 1 d G U P D 1
H52 H 0.554448 0.743717 0.681726 0.080 Uiso 0.51(6) 1 calc R U P D 1
C53 C 0.5026(8) 0.6605(17) 0.6733(16) 0.084(8) Uani 0.51(6) 1 d G U P D 1
H53 H 0.482876 0.705710 0.662590 0.100 Uiso 0.51(6) 1 calc R U P D 1
C54 C 0.4890(5) 0.5717(18) 0.6777(9) 0.080(8) Uani 0.51(6) 1 d G U P D 1
H54 H 0.459959 0.556241 0.669914 0.095 Uiso 0.51(6) 1 calc R U P D 1
C55 C 0.5179(7) 0.5055(13) 0.6934(14) 0.073(7) Uani 0.51(6) 1 d G U P D 1
H55 H 0.508614 0.444778 0.696375 0.087 Uiso 0.51(6) 1 calc R U P D 1
C56 C 0.5604(6) 0.5280(13) 0.7048(14) 0.060(6) Uani 0.51(6) 1 d G U P D 1
H56 H 0.580186 0.482783 0.715511 0.072 Uiso 0.51(6) 1 calc R U P D 1
C57 C 0.6380(4) 0.6531(8) 0.7840(5) 0.054(2) Uani 1 1 d . . . . .
C58 C 0.6848(4) 0.6794(9) 0.7936(5) 0.063(3) Uani 1 1 d . . . . .
H58A H 0.690859 0.677958 0.831151 0.095 Uiso 1 1 calc R U . . .
H58B H 0.689917 0.740184 0.780113 0.095 Uiso 1 1 calc R U . . .
H58C H 0.703877 0.636830 0.775528 0.095 Uiso 1 1 calc R U . . .
C59 C 0.6071(5) 0.7214(11) 0.8085(6) 0.081(4) Uani 1 1 d . . . . .
H59A H 0.611282 0.722291 0.846518 0.122 Uiso 1 1 calc R U . . .
H59B H 0.577268 0.704261 0.800617 0.122 Uiso 1 1 calc R U . . .
H59C H 0.612973 0.781281 0.794227 0.122 Uiso 1 1 calc R U . . .
C60 C 0.6301(6) 0.5632(11) 0.8080(6) 0.083(4) Uani 1 1 d . . . . .
H60A H 0.651709 0.520374 0.795303 0.124 Uiso 1 1 calc R U . . .
H60B H 0.601186 0.542141 0.798411 0.124 Uiso 1 1 calc R U . . .
H60C H 0.632165 0.568053 0.846153 0.124 Uiso 1 1 calc R U . . .
C61 C 0.7672(3) 0.7200(6) 0.6765(3) 0.0381(18) Uani 1 1 d . . . . .
C62 C 0.7860(3) 0.6482(7) 0.7036(4) 0.048(2) Uani 1 1 d . . . . .
H62 H 0.780721 0.588399 0.692191 0.057 Uiso 1 1 calc R U . . .
C63 C 0.8124(4) 0.6625(8) 0.7471(4) 0.058(3) Uani 1 1 d . . . . .
H63 H 0.826241 0.613009 0.763591 0.069 Uiso 1 1 calc R U . . .
C64 C 0.8185(5) 0.7485(10) 0.7662(5) 0.074(4) Uani 1 1 d . . . . .
H64 H 0.835407 0.758290 0.796695 0.089 Uiso 1 1 calc R U . . .
C65 C 0.7999(5) 0.8188(8) 0.7408(5) 0.066(3) Uani 1 1 d . . . . .
H65 H 0.804648 0.878227 0.753291 0.080 Uiso 1 1 calc R U . . .
C66 C 0.7745(3) 0.8058(7) 0.6975(4) 0.048(2) Uani 1 1 d . . . . .
H66 H 0.761528 0.856468 0.681167 0.057 Uiso 1 1 calc R U . . .
C67 C 0.6655(8) 0.7998(14) 0.4808(9) 0.085(6) Uani 0.633(14) 1 d D U P A 1
H67A H 0.668428 0.843361 0.509812 0.102 Uiso 0.633(14) 1 calc R U P A 1
H67B H 0.646889 0.826666 0.453499 0.102 Uiso 0.633(14) 1 calc R U P A 1
C68 C 0.7095(8) 0.7775(16) 0.4583(9) 0.083(6) Uani 0.633(14) 1 d D U P A 1
H68A H 0.723044 0.832600 0.443933 0.099 Uiso 0.633(14) 1 calc R U P A 1
H68B H 0.728525 0.753456 0.486105 0.099 Uiso 0.633(14) 1 calc R U P A 1
C69 C 0.7463(7) 0.694(2) 0.3973(12) 0.104(7) Uani 0.633(14) 1 d D U P A 1
H69A H 0.765734 0.676716 0.426216 0.125 Uiso 0.633(14) 1 calc R U P A 1
H69B H 0.757921 0.750250 0.381501 0.125 Uiso 0.633(14) 1 calc R U P A 1
C70 C 0.7459(12) 0.6208(16) 0.3565(10) 0.109(7) Uani 0.633(14) 1 d D U P A 1
H70A H 0.727047 0.637343 0.326736 0.131 Uiso 0.633(14) 1 calc R U P A 1
H70B H 0.775358 0.609055 0.343244 0.131 Uiso 0.633(14) 1 calc R U P A 1
C71 C 0.7253(16) 0.4717(17) 0.3475(10) 0.128(8) Uani 0.633(14) 1 d D U P A 1
H71A H 0.752875 0.462150 0.328609 0.153 Uiso 0.633(14) 1 calc R U P A 1
H71B H 0.702464 0.484585 0.321495 0.153 Uiso 0.633(14) 1 calc R U P A 1
C72 C 0.7138(10) 0.389(2) 0.3791(13) 0.126(8) Uani 0.633(14) 1 d D U P A 1
H72A H 0.717384 0.333709 0.357893 0.151 Uiso 0.633(14) 1 calc R U P A 1
H72B H 0.732254 0.384329 0.410567 0.151 Uiso 0.633(14) 1 calc R U P A 1
C73 C 0.6523(11) 0.329(2) 0.4228(15) 0.127(7) Uani 0.633(14) 1 d D U P A 1
H73A H 0.669839 0.320243 0.454834 0.153 Uiso 0.633(14) 1 calc R U P A 1
H73B H 0.654141 0.272835 0.401953 0.153 Uiso 0.633(14) 1 calc R U P A 1
C74 C 0.6058(11) 0.3452(19) 0.4381(13) 0.127(7) Uani 0.633(14) 1 d D U P A 1
H74A H 0.587992 0.359683 0.407097 0.152 Uiso 0.633(14) 1 calc R U P A 1
H74B H 0.593404 0.292030 0.455912 0.152 Uiso 0.633(14) 1 calc R U P A 1
C75 C 0.5643(9) 0.4319(16) 0.4879(13) 0.122(6) Uani 0.633(14) 1 d D U P A 1
H75A H 0.553609 0.375378 0.503720 0.146 Uiso 0.633(14) 1 calc R U P A 1
H75B H 0.546737 0.444004 0.456308 0.146 Uiso 0.633(14) 1 calc R U P A 1
C76 C 0.5578(12) 0.5084(19) 0.5266(12) 0.123(6) Uani 0.633(14) 1 d D U P A 1
H76A H 0.527341 0.528266 0.525577 0.148 Uiso 0.633(14) 1 calc R U P A 1
H76B H 0.564027 0.486476 0.562391 0.148 Uiso 0.633(14) 1 calc R U P A 1
C77 C 0.5947(12) 0.6487(18) 0.5550(10) 0.105(6) Uani 0.633(14) 1 d D U P A 1
H77A H 0.616373 0.623132 0.579285 0.126 Uiso 0.633(14) 1 calc R U P A 1
H77B H 0.568040 0.660233 0.575243 0.126 Uiso 0.633(14) 1 calc R U P A 1
C78 C 0.6116(10) 0.7374(19) 0.5337(11) 0.094(6) Uani 0.633(14) 1 d D U P A 1
H78A H 0.588465 0.769143 0.514447 0.113 Uiso 0.633(14) 1 calc R U P A 1
H78B H 0.621344 0.776318 0.562810 0.113 Uiso 0.633(14) 1 calc R U P A 1
C79 C 0.6221(7) 0.5357(14) 0.2444(7) 0.103(4) Uani 1 1 d . U . . .
H79A H 0.646951 0.511114 0.224644 0.124 Uiso 1 1 calc R U . . .
H79B H 0.600742 0.558694 0.218865 0.124 Uiso 1 1 calc R U . . .
C80 C 0.6020(6) 0.4626(13) 0.2769(7) 0.094(4) Uani 1 1 d . U . . .
H80A H 0.594414 0.410325 0.254787 0.113 Uiso 1 1 calc R U . . .
H80B H 0.622329 0.442420 0.304393 0.113 Uiso 1 1 calc R U . . .
C81 C 0.5379(6) 0.4410(13) 0.3204(8) 0.100(4) Uani 1 1 d . U . . .
H81A H 0.553233 0.407556 0.348321 0.119 Uiso 1 1 calc R U . . .
H81B H 0.529337 0.397069 0.293249 0.119 Uiso 1 1 calc R U . . .
C82 C 0.4981(6) 0.4829(14) 0.3431(8) 0.098(4) Uani 1 1 d . U . . .
H82A H 0.481062 0.510761 0.314624 0.118 Uiso 1 1 calc R U . . .
H82B H 0.480174 0.435542 0.359405 0.118 Uiso 1 1 calc R U . . .
C83 C 0.4723(5) 0.5908(15) 0.3989(9) 0.110(5) Uani 1 1 d . U . . .
H83A H 0.454869 0.547897 0.419659 0.132 Uiso 1 1 calc R U . . .
H83B H 0.454241 0.611327 0.369222 0.132 Uiso 1 1 calc R U . . .
C84 C 0.4829(6) 0.6698(16) 0.4322(11) 0.127(6) Uani 1 1 d . U . . .
H84A H 0.455841 0.698259 0.444505 0.152 Uiso 1 1 calc R U . . .
H84B H 0.499248 0.649414 0.463278 0.152 Uiso 1 1 calc R U . . .
C85 C 0.5118(8) 0.8145(17) 0.4305(11) 0.131(6) Uani 1 1 d . U . . .
H85A H 0.526424 0.805140 0.464444 0.158 Uiso 1 1 calc R U . . .
H85B H 0.482961 0.840761 0.437317 0.158 Uiso 1 1 calc R U . . .
C86 C 0.5363(7) 0.8737(17) 0.3992(11) 0.132(6) Uani 1 1 d . U . . .
H86A H 0.519422 0.885556 0.367028 0.159 Uiso 1 1 calc R U . . .
H86B H 0.538453 0.931533 0.418238 0.159 Uiso 1 1 calc R U . . .
C87 C 0.5957(8) 0.9099(16) 0.3475(10) 0.124(6) Uani 1 1 d . U . . .
H87A H 0.575300 0.920764 0.318334 0.149 Uiso 1 1 calc R U . . .
H87B H 0.601572 0.968420 0.364534 0.149 Uiso 1 1 calc R U . . .
C88 C 0.6348(8) 0.8747(15) 0.3271(9) 0.117(5) Uani 1 1 d . U . . .
H88A H 0.646957 0.917528 0.301363 0.140 Uiso 1 1 calc R U . . .
H88B H 0.655986 0.867763 0.355809 0.140 Uiso 1 1 calc R U . . .
C89 C 0.6594(9) 0.7598(18) 0.2759(10) 0.137(5) Uani 1 1 d . U . . .
H89A H 0.683849 0.748486 0.299987 0.165 Uiso 1 1 calc R U . . .
H89B H 0.668764 0.807439 0.251337 0.165 Uiso 1 1 calc R U . . .
C90 C 0.6526(9) 0.6795(17) 0.2462(9) 0.131(5) Uani 1 1 d . U . . .
H90A H 0.680254 0.661059 0.230112 0.157 Uiso 1 1 calc R U . . .
H90B H 0.632056 0.692785 0.217520 0.157 Uiso 1 1 calc R U . . .
C107 C 0.5309(6) 0.1602(15) 0.6858(8) 0.095(7) Uani 0.60(2) 1 d G U P E 1
H107 H 0.548235 0.129147 0.661032 0.114 Uiso 0.60(2) 1 calc R U P E 1
C108 C 0.5496(5) 0.2220(17) 0.7196(9) 0.096(7) Uani 0.60(2) 1 d G U P E 1
H108 H 0.579785 0.233257 0.718019 0.115 Uiso 0.60(2) 1 calc R U P E 1
C109 C 0.5242(7) 0.2675(15) 0.7558(9) 0.118(9) Uani 0.60(2) 1 d G U P E 1
H109 H 0.537049 0.309738 0.778958 0.141 Uiso 0.60(2) 1 calc R U P E 1
C110 C 0.4801(7) 0.2511(19) 0.7582(9) 0.119(9) Uani 0.60(2) 1 d G U P E 1
H110 H 0.462764 0.282108 0.782910 0.142 Uiso 0.60(2) 1 calc R U P E 1
C111 C 0.4614(5) 0.189(2) 0.7243(10) 0.123(9) Uani 0.60(2) 1 d G U P E 1
H111 H 0.431213 0.177998 0.725924 0.148 Uiso 0.60(2) 1 calc R U P E 1
C112 C 0.4868(7) 0.1438(16) 0.6881(9) 0.103(8) Uani 0.60(2) 1 d G U P E 1
H112 H 0.473947 0.101517 0.664985 0.124 Uiso 0.60(2) 1 calc R U P E 1
C113 C 0.9295(10) 0.644(2) 0.7689(15) 0.159(8) Uani 1 1 d . U . F 1
H113 H 0.904777 0.655320 0.748051 0.191 Uiso 1 1 calc R U . F 1
C114 C 0.9352(11) 0.682(2) 0.8185(17) 0.178(9) Uani 1 1 d . U . F 1
H114 H 0.911619 0.714000 0.833204 0.214 Uiso 1 1 calc R U . F 1
C115 C 0.9715(11) 0.676(2) 0.8464(17) 0.183(9) Uani 1 1 d . U . F 1
H115 H 0.975011 0.709213 0.877827 0.220 Uiso 1 1 calc R U . F 1
C116 C 1.0026(10) 0.623(2) 0.8288(17) 0.169(8) Uani 1 1 d . U . F 1
H116 H 1.028377 0.616230 0.848544 0.203 Uiso 1 1 calc R U . F 1
C117 C 0.9983(9) 0.578(2) 0.7837(15) 0.166(8) Uani 1 1 d . U . F 1
H117 H 1.020259 0.537526 0.772538 0.199 Uiso 1 1 calc R U . F 1
C118 C 0.9612(10) 0.590(2) 0.7530(14) 0.162(8) Uani 1 1 d . U . F 1
H118 H 0.958668 0.559553 0.720479 0.194 Uiso 1 1 calc R U . F 1
C11A C 0.8104(12) 0.412(2) 0.5084(9) 0.083(10) Uani 0.40(3) 1 d G U P C 2
C12A C 0.7798(11) 0.344(2) 0.5069(10) 0.087(10) Uani 0.40(3) 1 d G U P C 2
H12A H 0.760989 0.334774 0.535833 0.104 Uiso 0.40(3) 1 calc R U P C 2
C13A C 0.7766(12) 0.2888(19) 0.4632(12) 0.104(11) Uani 0.40(3) 1 d G U P C 2
H13A H 0.755694 0.242112 0.462166 0.125 Uiso 0.40(3) 1 calc R U P C 2
C14A C 0.8041(13) 0.302(2) 0.4209(11) 0.121(12) Uani 0.40(3) 1 d G U P C 2
H14A H 0.801915 0.264488 0.391000 0.145 Uiso 0.40(3) 1 calc R U P C 2
C15A C 0.8347(12) 0.370(3) 0.4224(10) 0.125(13) Uani 0.40(3) 1 d G U P C 2
H15A H 0.853432 0.379526 0.393501 0.150 Uiso 0.40(3) 1 calc R U P C 2
C16A C 0.8378(11) 0.425(2) 0.4662(11) 0.107(11) Uani 0.40(3) 1 d G U P C 2
H16A H 0.858729 0.472189 0.467169 0.129 Uiso 0.40(3) 1 calc R U P C 2
O1A O 0.6618(12) 0.729(2) 0.4817(14) 0.089(8) Uani 0.367(14) 1 d D U P A 2
O2A O 0.7175(10) 0.651(2) 0.4106(16) 0.101(9) Uani 0.367(14) 1 d D U P A 2
C71A C 0.6985(18) 0.398(3) 0.3740(18) 0.100(10) Uani 0.367(14) 1 d D U P A 2
H71C H 0.723016 0.362278 0.360176 0.120 Uiso 0.367(14) 1 calc R U P A 2
H71D H 0.681363 0.421588 0.344425 0.120 Uiso 0.367(14) 1 calc R U P A 2
O4A O 0.6328(10) 0.393(2) 0.4226(11) 0.098(8) Uani 0.367(14) 1 d D U P A 2
C75A C 0.5765(18) 0.499(3) 0.5483(13) 0.096(9) Uani 0.367(14) 1 d D U P A 2
H75C H 0.605697 0.495274 0.563871 0.115 Uiso 0.367(14) 1 calc R U P A 2
H75D H 0.557232 0.459273 0.568812 0.115 Uiso 0.367(14) 1 calc R U P A 2
O6A O 0.5827(10) 0.651(2) 0.5162(10) 0.083(7) Uani 0.367(14) 1 d D U P A 2
C67A C 0.6911(13) 0.787(3) 0.4553(19) 0.088(9) Uani 0.367(14) 1 d D U P A 2
H67C H 0.700709 0.836078 0.479053 0.106 Uiso 0.367(14) 1 calc R U P A 2
H67D H 0.677117 0.814774 0.424437 0.106 Uiso 0.367(14) 1 calc R U P A 2
C68A C 0.7293(13) 0.730(3) 0.439(2) 0.096(9) Uani 0.367(14) 1 d D U P A 2
H68C H 0.748625 0.766924 0.416543 0.115 Uiso 0.367(14) 1 calc R U P A 2
H68D H 0.745722 0.712324 0.470258 0.115 Uiso 0.367(14) 1 calc R U P A 2
C77A C 0.6039(17) 0.719(3) 0.5462(16) 0.088(9) Uani 0.367(14) 1 d D U P A 2
H77C H 0.622861 0.690759 0.572579 0.106 Uiso 0.367(14) 1 calc R U P A 2
H77D H 0.582155 0.756025 0.564879 0.106 Uiso 0.367(14) 1 calc R U P A 2
C78A C 0.6307(14) 0.779(3) 0.5107(16) 0.095(9) Uani 0.367(14) 1 d D U P A 2
H78C H 0.611347 0.811399 0.486125 0.114 Uiso 0.367(14) 1 calc R U P A 2
H78D H 0.645791 0.825172 0.532122 0.114 Uiso 0.367(14) 1 calc R U P A 2
O3A O 0.7130(12) 0.468(2) 0.4075(14) 0.107(9) Uani 0.367(14) 1 d D U P A 2
O5A O 0.5784(13) 0.467(3) 0.4963(13) 0.106(9) Uani 0.367(14) 1 d D U P A 2
C69A C 0.7565(11) 0.600(3) 0.408(3) 0.113(10) Uani 0.367(14) 1 d D U P A 2
H69C H 0.767410 0.586313 0.443089 0.136 Uiso 0.367(14) 1 calc R U P A 2
H69D H 0.778940 0.634163 0.388540 0.136 Uiso 0.367(14) 1 calc R U P A 2
C70A C 0.7465(17) 0.513(3) 0.379(3) 0.119(11) Uani 0.367(14) 1 d D U P A 2
H70C H 0.736645 0.525962 0.342658 0.143 Uiso 0.367(14) 1 calc R U P A 2
H70D H 0.772493 0.474346 0.376799 0.143 Uiso 0.367(14) 1 calc R U P A 2
C74A C 0.6031(19) 0.389(3) 0.5082(14) 0.127(11) Uani 0.367(14) 1 d D U P A 2
H74C H 0.588199 0.350972 0.534643 0.153 Uiso 0.367(14) 1 calc R U P A 2
H74D H 0.631984 0.405031 0.521607 0.153 Uiso 0.367(14) 1 calc R U P A 2
C72A C 0.6707(12) 0.342(3) 0.4105(19) 0.096(9) Uani 0.367(14) 1 d D U P A 2
H72C H 0.662704 0.284350 0.393523 0.115 Uiso 0.367(14) 1 calc R U P A 2
H72D H 0.686867 0.327926 0.442967 0.115 Uiso 0.367(14) 1 calc R U P A 2
C73A C 0.6065(15) 0.340(3) 0.4564(16) 0.115(11) Uani 0.367(14) 1 d D U P A 2
H73C H 0.619564 0.279473 0.461589 0.138 Uiso 0.367(14) 1 calc R U P A 2
H73D H 0.577429 0.331480 0.440924 0.138 Uiso 0.367(14) 1 calc R U P A 2
C76A C 0.5604(15) 0.595(3) 0.5525(16) 0.099(9) Uani 0.367(14) 1 d D U P A 2
H76C H 0.529002 0.596862 0.545147 0.119 Uiso 0.367(14) 1 calc R U P A 2
H76D H 0.565054 0.617515 0.588477 0.119 Uiso 0.367(14) 1 calc R U P A 2
C1A C 0.6596(5) 0.3642(10) 0.6187(7) 0.041(6) Uani 0.45(4) 1 d G U P B 2
C2A C 0.6159(5) 0.3825(16) 0.6245(8) 0.056(7) Uani 0.45(4) 1 d G U P B 2
H2A H 0.606861 0.434331 0.643230 0.068 Uiso 0.45(4) 1 calc R U P B 2
C3A C 0.5854(5) 0.325(2) 0.6028(9) 0.070(8) Uani 0.45(4) 1 d G U P B 2
H3A H 0.555513 0.337503 0.606702 0.084 Uiso 0.45(4) 1 calc R U P B 2
C4A C 0.5986(7) 0.2492(15) 0.5753(10) 0.072(8) Uani 0.45(4) 1 d G U P B 2
H4A H 0.577798 0.209850 0.560476 0.087 Uiso 0.45(4) 1 calc R U P B 2
C5A C 0.6424(8) 0.2308(11) 0.5695(12) 0.073(8) Uani 0.45(4) 1 d G U P B 2
H5A H 0.651432 0.179025 0.550779 0.087 Uiso 0.45(4) 1 calc R U P B 2
C6A C 0.6729(5) 0.2884(12) 0.5912(10) 0.053(7) Uani 0.45(4) 1 d G U P B 2
H6A H 0.702781 0.275853 0.587308 0.063 Uiso 0.45(4) 1 calc R U P B 2
C51A C 0.5740(5) 0.6286(14) 0.7000(7) 0.045(6) Uani 0.49(6) 1 d G U P D 2
C52A C 0.5411(7) 0.6903(10) 0.7088(13) 0.054(6) Uani 0.49(6) 1 d G U P D 2
H52A H 0.547707 0.748341 0.722081 0.065 Uiso 0.49(6) 1 calc R U P D 2
C53A C 0.4986(6) 0.6670(13) 0.6982(14) 0.064(7) Uani 0.49(6) 1 d G U P D 2
H53A H 0.476055 0.709138 0.704244 0.077 Uiso 0.49(6) 1 calc R U P D 2
C54A C 0.4889(5) 0.5820(17) 0.6788(8) 0.069(8) Uani 0.49(6) 1 d G U P D 2
H54A H 0.459816 0.566074 0.671537 0.083 Uiso 0.49(6) 1 calc R U P D 2
C55A C 0.5218(7) 0.5203(18) 0.6699(14) 0.067(8) Uani 0.49(6) 1 d G U P D 2
H55A H 0.515229 0.462211 0.656666 0.081 Uiso 0.49(6) 1 calc R U P D 2
C56A C 0.5644(6) 0.5436(17) 0.6805(14) 0.056(7) Uani 0.49(6) 1 d G U P D 2
H56A H 0.586882 0.501413 0.674502 0.068 Uiso 0.49(6) 1 calc R U P D 2
C119 C 0.5117(14) 0.143(2) 0.6983(17) 0.119(13) Uani 0.40(2) 1 d G U P E 2
H119 H 0.522937 0.088207 0.684678 0.143 Uiso 0.40(2) 1 calc R U P E 2
C120 C 0.5254(14) 0.174(3) 0.7468(16) 0.134(13) Uani 0.40(2) 1 d G U P E 2
H120 H 0.545899 0.140394 0.766375 0.160 Uiso 0.40(2) 1 calc R U P E 2
C121 C 0.5090(14) 0.254(3) 0.7668(14) 0.121(13) Uani 0.40(2) 1 d G U P E 2
H121 H 0.518274 0.275046 0.799930 0.145 Uiso 0.40(2) 1 calc R U P E 2
C122 C 0.4789(12) 0.303(2) 0.7382(17) 0.126(12) Uani 0.40(2) 1 d G U P E 2
H122 H 0.467686 0.357513 0.751790 0.151 Uiso 0.40(2) 1 calc R U P E 2
C123 C 0.4653(11) 0.272(3) 0.6896(17) 0.122(12) Uani 0.40(2) 1 d G U P E 2
H123 H 0.444723 0.305327 0.670094 0.147 Uiso 0.40(2) 1 calc R U P E 2
C124 C 0.4817(12) 0.192(3) 0.6697(14) 0.121(12) Uani 0.40(2) 1 d G U P E 2
H124 H 0.472348 0.170675 0.636537 0.146 Uiso 0.40(2) 1 calc R U P E 2
C101 C 0.9519(9) 0.213(2) 0.4636(11) 0.151(8) Uani 0.66(3) 1 d G U P G 1
H101 H 0.946597 0.219736 0.427280 0.181 Uiso 0.66(3) 1 calc R U P G 1
C102 C 0.9737(8) 0.2791(15) 0.4911(13) 0.141(8) Uani 0.66(3) 1 d G U P G 1
H102 H 0.983370 0.331752 0.473618 0.170 Uiso 0.66(3) 1 calc R U P G 1
C103 C 0.9815(7) 0.2686(14) 0.5443(13) 0.131(8) Uani 0.66(3) 1 d G U P G 1
H103 H 0.996405 0.314107 0.563133 0.157 Uiso 0.66(3) 1 calc R U P G 1
C104 C 0.9674(7) 0.1916(18) 0.5700(11) 0.136(8) Uani 0.66(3) 1 d G U P G 1
H104 H 0.972667 0.184446 0.606309 0.163 Uiso 0.66(3) 1 calc R U P G 1
C105 C 0.9455(8) 0.1251(14) 0.5424(14) 0.141(8) Uani 0.66(3) 1 d G U P G 1
H105 H 0.935893 0.072430 0.559972 0.169 Uiso 0.66(3) 1 calc R U P G 1
C106 C 0.9378(8) 0.1356(19) 0.4893(14) 0.150(7) Uani 0.66(3) 1 d G U P G 1
H106 H 0.922857 0.090074 0.470458 0.180 Uiso 0.66(3) 1 calc R U P G 1
C125 C 0.966(2) 0.294(3) 0.491(3) 0.158(14) Uani 0.34(3) 1 d G U P G 2
H125 H 0.977717 0.352541 0.484650 0.190 Uiso 0.34(3) 1 calc R U P G 2
C126 C 0.933(2) 0.262(4) 0.460(2) 0.155(13) Uani 0.34(3) 1 d G U P G 2
H126 H 0.920759 0.298708 0.433363 0.186 Uiso 0.34(3) 1 calc R U P G 2
C127 C 0.9159(17) 0.177(4) 0.469(2) 0.156(12) Uani 0.34(3) 1 d G U P G 2
H127 H 0.892812 0.154747 0.448333 0.187 Uiso 0.34(3) 1 calc R U P G 2
C128 C 0.9332(19) 0.123(3) 0.509(3) 0.150(7) Uani 0.34(3) 1 d G U P G 2
H128 H 0.921823 0.064619 0.514590 0.180 Uiso 0.34(3) 1 calc R U P G 2
C129 C 0.9670(19) 0.155(4) 0.539(3) 0.161(12) Uani 0.34(3) 1 d G U P G 2
H129 H 0.978781 0.118451 0.565878 0.193 Uiso 0.34(3) 1 calc R U P G 2
C130 C 0.9836(17) 0.241(5) 0.530(3) 0.155(14) Uani 0.34(3) 1 d G U P G 2
H130 H 1.006729 0.262411 0.550908 0.186 Uiso 0.34(3) 1 calc R U P G 2

loop_
_atom_site_aniso_label
_atom_site_aniso_U_11
_atom_site_aniso_U_22
_atom_site_aniso_U_33
_atom_site_aniso_U_23
_atom_site_aniso_U_13
_atom_site_aniso_U_12
Pd1 0.0383(3) 0.0331(3) 0.0397(3) -0.0039(2) 0.0035(3) -0.0008(2)
Pd2 0.0383(3) 0.0395(3) 0.0327(3) -0.0025(3) 0.0029(2) -0.0011(2)
Pd3 0.0372(3) 0.0390(3) 0.0337(3) 0.0011(2) 0.0015(2) -0.0017(2)
Pd4 0.0401(3) 0.0372(3) 0.0344(3) 0.0006(2) -0.0011(2) -0.0036(2)
Pd5 0.0438(3) 0.0368(3) 0.0347(3) -0.0023(2) -0.0004(3) -0.0007(2)
Pd6 0.0452(3) 0.0331(3) 0.0382(3) -0.0025(3) 0.0033(3) 0.0012(2)
Cs1 0.1543(11) 0.0965(7) 0.0868(7) -0.0132(6) -0.0758(8) 0.0149(7)
Cs2 0.0556(3) 0.0860(5) 0.0436(3) -0.0117(3) 0.0018(3) -0.0087(3)
P1 0.0428(10) 0.0311(9) 0.0424(12) 0.0004(9) 0.0046(9) -0.0023(8)
P2 0.0435(10) 0.0405(11) 0.0414(12) -0.0023(9) 0.0095(10) 0.0056(8)
P3 0.0330(9) 0.0529(13) 0.0457(13) 0.0089(10) 0.0060(9) -0.0064(9)
P4 0.0550(12) 0.0337(10) 0.0367(12) 0.0006(9) -0.0017(10) -0.0061(9)
P5 0.0465(11) 0.0327(10) 0.0457(13) -0.0050(9) 0.0030(10) 0.0044(8)
P6 0.0404(11) 0.0450(12) 0.0393(12) 0.0001(9) 0.0099(9) 0.0008(9)
P7 0.0368(9) 0.0354(9) 0.0282(10) -0.0039(7) 0.0001(8) -0.0028(8)
O1 0.107(11) 0.075(9) 0.056(10) -0.013(7) -0.010(7) -0.002(8)
O2 0.089(10) 0.109(12) 0.061(9) -0.014(7) -0.012(7) -0.047(9)
O3 0.149(16) 0.123(12) 0.071(11) -0.011(9) 0.009(12) -0.018(13)
O4 0.196(16) 0.107(11) 0.066(10) 0.011(9) -0.023(11) -0.036(12)
O5 0.171(13) 0.102(10) 0.084(10) 0.036(8) -0.019(10) -0.038(10)
O6 0.139(12) 0.129(11) 0.064(9) 0.008(8) -0.004(9) -0.035(10)
O7 0.134(8) 0.139(8) 0.085(7) -0.033(6) 0.046(6) -0.041(7)
O8 0.094(6) 0.112(7) 0.107(7) -0.021(6) 0.023(6) -0.017(6)
O9 0.072(6) 0.129(9) 0.099(8) -0.015(6) 0.011(6) -0.001(6)
O10 0.092(7) 0.131(9) 0.148(12) -0.024(8) 0.038(8) -0.002(7)
O11 0.100(7) 0.120(9) 0.112(9) 0.001(7) 0.008(7) 0.000(7)
O12 0.127(8) 0.143(9) 0.096(8) -0.015(7) 0.025(7) -0.046(8)
C1 0.052(9) 0.035(9) 0.138(17) 0.024(9) -0.036(10) -0.003(7)
C2 0.053(9) 0.044(10) 0.160(17) 0.011(9) -0.031(10) -0.005(8)
C3 0.061(9) 0.063(11) 0.166(17) 0.009(11) -0.046(11) -0.011(8)
C4 0.076(11) 0.051(10) 0.154(17) 0.009(9) -0.062(11) -0.009(8)
C5 0.089(11) 0.053(10) 0.143(17) 0.011(10) -0.039(11) -0.014(9)
C6 0.075(10) 0.039(10) 0.135(17) 0.014(9) -0.031(10) -0.013(8)
C7 0.065(6) 0.043(5) 0.046(6) -0.002(4) 0.009(5) -0.003(4)
C8 0.107(10) 0.044(6) 0.046(6) -0.004(4) -0.017(6) -0.003(6)
C9 0.078(8) 0.080(9) 0.066(8) 0.007(7) 0.022(7) -0.001(7)
C10 0.083(8) 0.033(5) 0.066(7) -0.002(4) -0.009(6) 0.004(5)
C11 0.074(11) 0.046(9) 0.060(10) -0.010(7) 0.002(9) 0.014(8)
C12 0.127(16) 0.039(8) 0.047(9) -0.012(7) -0.017(10) 0.006(10)
C13 0.16(2) 0.069(11) 0.046(11) -0.017(8) 0.002(13) 0.020(13)
C14 0.17(2) 0.094(13) 0.048(10) -0.024(9) 0.008(13) 0.017(15)
C15 0.144(18) 0.091(13) 0.055(10) -0.008(10) 0.018(12) 0.018(13)
C16 0.109(15) 0.056(10) 0.058(10) -0.003(7) 0.017(10) 0.012(10)
C17 0.045(5) 0.056(5) 0.060(6) 0.001(5) 0.001(5) 0.008(4)
C18 0.066(7) 0.061(6) 0.085(9) 0.005(7) 0.004(7) 0.016(5)
C19 0.043(5) 0.088(9) 0.124(14) 0.019(9) 0.019(7) 0.013(6)
C20 0.067(7) 0.071(8) 0.087(10) -0.009(7) -0.025(7) 0.019(6)
C21 0.035(4) 0.071(7) 0.056(6) 0.007(5) 0.001(4) -0.006(4)
C22 0.061(7) 0.084(8) 0.055(7) 0.018(6) -0.001(6) 0.006(6)
C23 0.091(10) 0.126(13) 0.049(8) 0.033(8) 0.003(7) 0.012(10)
C24 0.078(9) 0.143(15) 0.045(7) 0.016(8) 0.010(7) 0.008(10)
C25 0.136(17) 0.147(18) 0.083(13) 0.018(12) 0.051(13) 0.039(15)
C26 0.119(13) 0.093(10) 0.070(10) 0.016(8) 0.051(9) 0.020(10)
C27 0.042(5) 0.069(7) 0.070(8) 0.017(6) -0.003(5) -0.017(5)
C28 0.049(6) 0.087(9) 0.127(14) 0.029(10) -0.008(8) 0.000(6)
C29 0.058(6) 0.090(9) 0.073(9) 0.024(7) -0.001(6) -0.026(6)
C30 0.057(6) 0.104(10) 0.059(7) 0.014(7) -0.019(6) -0.022(7)
C31 0.074(6) 0.040(5) 0.049(5) 0.000(4) -0.001(5) -0.010(4)
C32 0.123(10) 0.086(9) 0.051(7) 0.013(6) 0.012(7) 0.004(8)
C33 0.174(14) 0.116(12) 0.055(8) 0.017(8) 0.004(9) 0.002(11)
C34 0.171(14) 0.096(11) 0.071(8) 0.027(8) -0.036(9) -0.009(10)
C35 0.136(11) 0.071(8) 0.080(8) 0.017(7) -0.036(8) 0.012(8)
C36 0.086(7) 0.061(6) 0.059(6) 0.006(5) -0.025(6) -0.001(6)
C37 0.066(6) 0.049(6) 0.062(7) 0.003(5) -0.006(5) -0.015(5)
C38 0.080(8) 0.061(7) 0.093(11) 0.016(7) 0.007(8) -0.022(6)
C39 0.091(9) 0.036(5) 0.076(9) -0.001(5) 0.008(7) -0.013(5)
C40 0.109(11) 0.064(8) 0.071(9) 0.007(6) -0.035(8) -0.036(7)
C41 0.046(4) 0.035(4) 0.054(6) -0.008(4) 0.001(4) 0.000(3)
C42 0.069(8) 0.094(10) 0.100(12) 0.033(9) -0.021(8) -0.022(7)
C43 0.056(7) 0.158(17) 0.113(15) 0.040(14) -0.006(9) -0.021(9)
C44 0.052(6) 0.075(8) 0.104(12) -0.015(8) -0.014(7) 0.008(6)
C45 0.071(8) 0.091(10) 0.098(11) 0.028(8) -0.026(8) 0.014(7)
C46 0.042(5) 0.101(10) 0.086(10) 0.039(8) -0.004(6) 0.002(6)
C47 0.066(6) 0.051(5) 0.057(6) -0.008(4) 0.000(5) 0.007(5)
C48 0.094(8) 0.091(9) 0.090(10) -0.052(8) -0.033(8) 0.021(8)
C49 0.109(9) 0.053(6) 0.074(8) -0.015(6) 0.030(7) -0.005(7)
C50 0.112(10) 0.041(5) 0.085(9) -0.013(5) 0.014(8) -0.004(6)
C51 0.049(11) 0.069(14) 0.042(16) 0.005(12) 0.006(12) 0.004(9)
C52 0.050(11) 0.080(13) 0.071(18) 0.016(13) -0.006(12) 0.002(9)
C53 0.059(11) 0.111(15) 0.08(2) 0.016(15) -0.012(13) 0.003(12)
C54 0.046(12) 0.121(17) 0.071(19) 0.015(15) -0.009(14) -0.014(11)
C55 0.048(10) 0.102(14) 0.068(17) 0.009(13) -0.001(11) -0.014(9)
C56 0.044(9) 0.081(12) 0.055(16) 0.013(11) 0.007(10) -0.007(9)
C57 0.057(6) 0.053(6) 0.050(6) 0.002(4) 0.004(5) 0.005(5)
C58 0.056(6) 0.084(8) 0.050(7) -0.001(6) 0.000(5) -0.006(6)
C59 0.091(9) 0.098(10) 0.054(8) -0.008(7) 0.026(7) 0.027(8)
C60 0.102(11) 0.087(10) 0.059(8) 0.015(7) 0.021(8) -0.014(8)
C61 0.042(4) 0.041(4) 0.032(4) -0.009(3) 0.009(3) -0.007(3)
C62 0.060(5) 0.042(5) 0.041(5) -0.002(4) 0.001(4) -0.002(4)
C63 0.076(7) 0.057(6) 0.039(5) 0.001(4) -0.021(5) 0.000(5)
C64 0.104(10) 0.079(8) 0.040(6) -0.008(6) -0.036(7) -0.003(7)
C65 0.084(8) 0.056(7) 0.060(7) -0.009(5) -0.029(6) -0.005(6)
C66 0.058(5) 0.044(5) 0.041(5) -0.007(4) -0.012(4) 0.002(4)
C67 0.118(14) 0.076(12) 0.061(12) -0.016(9) -0.021(10) -0.028(11)
C68 0.108(13) 0.074(12) 0.067(12) -0.001(8) -0.025(10) -0.030(11)
C69 0.098(13) 0.127(14) 0.087(14) -0.008(11) -0.004(11) -0.032(13)
C70 0.123(17) 0.129(15) 0.076(14) 0.000(10) 0.004(12) -0.019(13)
C71 0.19(2) 0.128(15) 0.069(14) -0.010(11) 0.008(15) -0.015(16)
C72 0.201(19) 0.121(14) 0.055(14) -0.007(12) -0.018(16) -0.012(18)
C73 0.199(16) 0.102(12) 0.081(12) 0.019(9) -0.027(12) -0.035(12)
C74 0.190(15) 0.104(11) 0.087(12) 0.030(9) -0.032(11) -0.041(12)
C75 0.165(14) 0.113(11) 0.088(11) 0.049(9) -0.010(11) -0.045(11)
C76 0.159(14) 0.134(12) 0.078(11) 0.028(9) -0.008(11) -0.047(10)
C77 0.126(12) 0.122(12) 0.068(11) 0.001(9) -0.002(9) -0.016(10)
C78 0.115(12) 0.105(11) 0.063(11) -0.010(9) -0.004(9) 0.001(10)
C79 0.114(9) 0.121(9) 0.075(8) -0.029(7) 0.024(7) -0.016(7)
C80 0.092(8) 0.108(8) 0.082(8) -0.026(7) 0.013(7) -0.006(7)
C81 0.091(8) 0.110(9) 0.097(9) -0.013(7) 0.007(7) -0.025(7)
C82 0.082(8) 0.117(10) 0.095(9) 0.001(7) 0.004(7) -0.030(7)
C83 0.067(8) 0.133(11) 0.130(13) 0.001(9) 0.042(9) -0.009(8)
C84 0.080(10) 0.148(12) 0.152(15) -0.020(10) 0.052(10) -0.004(9)
C85 0.109(12) 0.140(12) 0.145(15) -0.045(11) 0.029(11) -0.006(10)
C86 0.104(11) 0.146(12) 0.147(15) -0.039(12) 0.022(11) -0.008(10)
C87 0.126(12) 0.124(13) 0.122(14) 0.018(11) 0.006(10) -0.026(11)
C88 0.127(10) 0.116(10) 0.108(11) -0.002(8) 0.010(9) -0.040(9)
C89 0.149(11) 0.154(10) 0.109(10) -0.012(8) 0.049(9) -0.042(9)
C90 0.145(10) 0.150(10) 0.097(9) -0.013(8) 0.052(9) -0.046(9)
C107 0.086(12) 0.113(17) 0.086(15) -0.004(12) -0.002(12) 0.002(13)
C108 0.067(11) 0.124(18) 0.098(16) -0.013(13) 0.005(11) -0.003(11)
C109 0.101(14) 0.15(2) 0.104(18) -0.039(14) -0.015(14) 0.016(15)
C110 0.092(13) 0.17(2) 0.098(17) -0.031(14) 0.014(14) 0.023(16)
C111 0.090(14) 0.18(2) 0.102(18) -0.023(15) 0.016(13) -0.010(15)
C112 0.086(13) 0.132(19) 0.092(16) -0.015(13) -0.007(13) -0.006(14)
C113 0.129(14) 0.157(18) 0.19(2) -0.019(15) 0.034(14) 0.003(13)
C114 0.142(15) 0.166(18) 0.23(2) -0.054(16) 0.013(16) 0.027(15)
C115 0.157(17) 0.147(17) 0.24(2) -0.058(16) -0.009(16) 0.013(15)
C116 0.118(13) 0.142(18) 0.25(2) -0.020(16) 0.013(16) -0.012(12)
C117 0.109(12) 0.158(18) 0.23(2) -0.016(15) 0.071(14) 0.001(13)
C118 0.131(14) 0.160(17) 0.195(19) -0.025(15) 0.058(13) -0.011(14)
C11A 0.14(3) 0.078(18) 0.036(13) 0.016(12) 0.029(14) 0.018(15)
C12A 0.14(3) 0.074(17) 0.046(14) -0.002(12) 0.021(16) 0.018(15)
C13A 0.16(3) 0.088(19) 0.065(17) -0.010(14) 0.028(17) 0.023(17)
C14A 0.19(3) 0.11(2) 0.065(18) -0.022(17) 0.046(18) 0.013(19)
C15A 0.19(3) 0.12(2) 0.065(17) -0.023(17) 0.054(18) 0.005(19)
C16A 0.17(3) 0.10(2) 0.052(15) -0.007(14) 0.057(16) 0.009(17)
O1A 0.111(18) 0.091(18) 0.063(17) -0.032(13) -0.001(12) -0.036(13)
O2A 0.085(16) 0.101(17) 0.12(2) -0.033(15) -0.020(15) -0.005(13)
C71A 0.12(2) 0.10(2) 0.08(2) -0.017(16) -0.013(16) 0.023(16)
O4A 0.110(17) 0.122(19) 0.063(14) -0.001(14) -0.036(12) 0.014(15)
C75A 0.10(2) 0.121(17) 0.062(15) 0.021(14) -0.009(16) -0.018(17)
O6A 0.101(16) 0.102(15) 0.048(13) -0.012(11) -0.001(11) 0.005(13)
C67A 0.088(19) 0.094(18) 0.08(2) -0.032(15) -0.009(16) -0.033(14)
C68A 0.083(17) 0.108(19) 0.10(2) -0.029(17) -0.022(15) -0.024(15)
C77A 0.11(2) 0.10(2) 0.054(18) -0.025(14) 0.001(13) 0.013(15)
C78A 0.12(2) 0.10(2) 0.061(17) -0.036(14) -0.007(15) -0.015(15)
O3A 0.119(19) 0.099(17) 0.102(19) -0.021(15) -0.004(15) 0.015(13)
O5A 0.12(2) 0.125(19) 0.074(15) 0.000(14) -0.018(16) -0.017(16)
C69A 0.093(19) 0.12(2) 0.12(2) -0.023(19) 0.001(19) 0.003(14)
C70A 0.12(2) 0.12(2) 0.12(2) -0.031(19) 0.008(19) 0.012(15)
C74A 0.15(2) 0.14(2) 0.088(18) 0.000(17) -0.011(18) -0.003(19)
C72A 0.12(2) 0.10(2) 0.062(19) -0.027(16) -0.022(17) 0.009(14)
C73A 0.15(2) 0.12(2) 0.074(19) 0.006(16) -0.035(17) -0.007(18)
C76A 0.11(2) 0.129(18) 0.062(16) 0.011(14) -0.009(16) 0.001(15)
C1A 0.047(10) 0.034(11) 0.042(11) -0.002(8) 0.009(9) -0.001(8)
C2A 0.045(9) 0.071(14) 0.054(13) 0.002(10) -0.017(9) 0.007(9)
C3A 0.054(11) 0.081(16) 0.075(15) 0.004(12) -0.012(11) -0.005(10)
C4A 0.054(11) 0.076(15) 0.086(17) -0.007(12) -0.007(13) -0.020(11)
C5A 0.060(13) 0.057(13) 0.101(18) -0.023(12) -0.002(13) -0.028(10)
C6A 0.054(10) 0.032(11) 0.073(15) -0.026(10) -0.001(10) -0.019(8)
C51A 0.051(11) 0.041(10) 0.042(16) 0.002(10) 0.013(12) -0.002(8)
C52A 0.047(9) 0.048(9) 0.067(16) 0.022(9) 0.017(10) 0.003(7)
C53A 0.054(9) 0.076(11) 0.063(17) 0.019(11) 0.010(11) 0.008(9)
C54A 0.050(12) 0.087(14) 0.071(19) 0.012(13) -0.001(14) -0.008(10)
C55A 0.058(11) 0.074(13) 0.070(18) -0.010(12) -0.001(12) -0.013(9)
C56A 0.051(9) 0.056(12) 0.062(17) -0.003(11) 0.005(11) -0.004(9)
C119 0.11(3) 0.10(2) 0.15(3) -0.026(19) 0.03(2) 0.011(18)
C120 0.14(3) 0.11(2) 0.15(3) -0.03(2) 0.02(2) 0.012(19)
C121 0.11(3) 0.11(2) 0.14(3) -0.029(19) 0.03(2) -0.008(19)
C122 0.11(2) 0.11(2) 0.16(3) -0.020(19) 0.04(2) 0.001(18)
C123 0.10(2) 0.11(2) 0.16(3) -0.01(2) 0.02(2) 0.006(17)
C124 0.11(2) 0.10(2) 0.16(3) -0.019(19) 0.02(2) -0.004(18)
C101 0.098(13) 0.133(13) 0.22(2) -0.028(14) -0.004(14) 0.007(11)
C102 0.089(12) 0.112(12) 0.22(2) -0.031(14) 0.000(14) 0.021(10)
C103 0.073(10) 0.095(12) 0.23(2) -0.028(14) -0.003(13) 0.020(9)
C104 0.076(11) 0.104(13) 0.23(2) -0.028(13) 0.000(13) 0.004(10)
C105 0.077(11) 0.119(12) 0.23(2) -0.026(14) 0.000(14) -0.009(10)
C106 0.093(11) 0.135(12) 0.22(2) -0.029(13) 0.002(13) 0.000(9)
C125 0.13(3) 0.15(3) 0.19(3) -0.04(2) 0.00(3) 0.00(2)
C126 0.13(3) 0.14(2) 0.19(3) -0.03(2) -0.01(2) 0.00(2)
C127 0.12(2) 0.15(2) 0.20(3) -0.03(2) 0.00(2) 0.005(19)
C128 0.093(11) 0.135(12) 0.22(2) -0.029(13) 0.002(13) 0.000(9)
C129 0.12(2) 0.15(2) 0.21(3) -0.03(2) -0.005(19) 0.00(2)
C130 0.12(3) 0.15(3) 0.20(3) -0.04(2) -0.01(2) -0.01(2)

loop_
_atom_type_symbol
_atom_type_description
_atom_type_scat_dispersion_real
_atom_type_scat_dispersion_imag
_atom_type_scat_source
Pd Pd 0.1215 3.9337 'International Tables Vol C Tables 4.2.6.8 and 6.1.1.4'
Cs Cs -0.7457 7.9052 'International Tables Vol C Tables 4.2.6.8 and 6.1.1.4'
P P 0.2955 0.4335 'International Tables Vol C Tables 4.2.6.8 and 6.1.1.4'
O O 0.0492 0.0322 'International Tables Vol C Tables 4.2.6.8 and 6.1.1.4'
C C 0.0181 0.0091 'International Tables Vol C Tables 4.2.6.8 and 6.1.1.4'
H H 0.0000 0.0000 'International Tables Vol C Tables 4.2.6.8 and 6.1.1.4'

loop_
_geom_angle_atom_site_label_1
_geom_angle_atom_site_label_2
_geom_angle_atom_site_label_3
_geom_angle
_geom_angle_site_symmetry_1
_geom_angle_site_symmetry_3
_geom_angle_publ_flag
P6 Pd1 P1 127.85(9) . . ?
P6 Pd1 P7 112.03(8) . . ?
P1 Pd1 P7 119.74(8) . . ?
P6 Pd1 Pd2 174.99(7) . . ?
P1 Pd1 Pd2 53.46(6) . . ?
P7 Pd1 Pd2 66.30(5) . . ?
P6 Pd1 Pd6 53.77(6) . . ?
P1 Pd1 Pd6 177.03(7) . . ?
P7 Pd1 Pd6 59.08(5) . . ?
Pd2 Pd1 Pd6 125.19(3) . . ?
P6 Pd1 Cs1 130.71(7) . . ?
P1 Pd1 Cs1 75.47(7) . . ?
P7 Pd1 Cs1 70.59(5) . . ?
Pd2 Pd1 Cs1 53.77(3) . . ?
Pd6 Pd1 Cs1 101.59(3) . . ?
P2 Pd2 P1 139.78(9) . . ?
P2 Pd2 Pd1 165.36(7) . . ?
P1 Pd2 Pd1 54.25(6) . . ?
P2 Pd2 Pd3 54.34(6) . . ?
P1 Pd2 Pd3 165.43(6) . . ?
Pd1 Pd2 Pd3 111.38(3) . . ?
P2 Pd2 P7 109.99(8) . . ?
P1 Pd2 P7 109.94(7) . . ?
Pd1 Pd2 P7 55.70(4) . . ?
Pd3 Pd2 P7 55.69(4) . . ?
P2 Pd2 Cs1 95.70(8) . . ?
P1 Pd2 Cs1 94.67(7) . . ?
Pd1 Pd2 Cs1 85.60(4) . . ?
Pd3 Pd2 Cs1 85.85(4) . . ?
P7 Pd2 Cs1 81.44(5) . . ?
P3 Pd3 P2 128.63(9) . . ?
P3 Pd3 P7 111.88(8) . . ?
P2 Pd3 P7 119.38(8) . . ?
P3 Pd3 Pd2 177.87(8) . . ?
P2 Pd3 Pd2 53.12(6) . . ?
P7 Pd3 Pd2 66.30(5) . . ?
P3 Pd3 Pd4 53.73(7) . . ?
P2 Pd3 Pd4 172.45(7) . . ?
P7 Pd3 Pd4 59.42(5) . . ?
Pd2 Pd3 Pd4 124.73(3) . . ?
P3 Pd3 Cs1 127.24(7) . . ?
P2 Pd3 Cs1 75.90(7) . . ?
P7 Pd3 Cs1 70.42(5) . . ?
Pd2 Pd3 Cs1 53.61(3) . . ?
Pd4 Pd3 Cs1 97.06(3) . . ?
P3 Pd4 P4 131.70(9) . . ?
P3 Pd4 P7 111.46(8) . . ?
P4 Pd4 P7 116.35(8) . . ?
P3 Pd4 Pd5 171.46(7) . . ?
P4 Pd4 Pd5 54.09(7) . . ?
P7 Pd4 Pd5 62.27(5) . . ?
P3 Pd4 Pd3 53.86(6) . . ?
P4 Pd4 Pd3 173.48(7) . . ?
P7 Pd4 Pd3 58.86(5) . . ?
Pd5 Pd4 Pd3 120.88(3) . . ?
P5 Pd5 P4 136.45(9) . . ?
P5 Pd5 Pd4 167.83(7) . . ?
P4 Pd5 Pd4 53.97(6) . . ?
P5 Pd5 Pd6 53.81(6) . . ?
P4 Pd5 Pd6 169.16(7) . . ?
Pd4 Pd5 Pd6 115.40(3) . . ?
P5 Pd5 P7 111.13(8) . . ?
P4 Pd5 P7 111.93(8) . . ?
Pd4 Pd5 P7 57.96(5) . . ?
Pd6 Pd5 P7 57.47(5) . . ?
P6 Pd6 P5 131.70(9) . . ?
P6 Pd6 P7 112.32(8) . . ?
P5 Pd6 P7 115.93(8) . . ?
P6 Pd6 Pd1 54.03(6) . . ?
P5 Pd6 Pd1 171.71(7) . . ?
P7 Pd6 Pd1 59.12(5) . . ?
P6 Pd6 Pd5 174.35(7) . . ?
P5 Pd6 Pd5 53.75(6) . . ?
P7 Pd6 Pd5 62.34(5) . . ?
Pd1 Pd6 Pd5 120.37(3) . . ?
O3A Cs1 O1A 103.8(10) . . ?
O3A Cs1 O2A 54.9(10) . . ?
O1A Cs1 O2A 53.5(8) . . ?
O1 Cs1 O5 97.8(6) . . ?
O3A Cs1 Pd2 122.9(8) . . ?
O1 Cs1 Pd2 112.3(4) . . ?
O1A Cs1 Pd2 114.7(7) . . ?
O2A Cs1 Pd2 122.5(6) . . ?
O5 Cs1 Pd2 127.2(3) . . ?
O1 Cs1 O6 52.3(5) . . ?
O5 Cs1 O6 50.5(6) . . ?
Pd2 Cs1 O6 120.6(3) . . ?
O1 Cs1 O3 94.7(6) . . ?
O5 Cs1 O3 94.2(6) . . ?
Pd2 Cs1 O3 123.6(5) . . ?
O6 Cs1 O3 115.2(6) . . ?
O3A Cs1 C69A 43.9(10) . . ?
O1A Cs1 C69A 76.4(9) . . ?
O2A Cs1 C69A 25.0(5) . . ?
Pd2 Cs1 C69A 106.5(8) . . ?
O3A Cs1 C74A 89.9(10) . . ?
O1A Cs1 C74A 112.7(10) . . ?
O2A Cs1 C74A 126.3(8) . . ?
Pd2 Cs1 C74A 110.4(7) . . ?
C69A Cs1 C74A 132.3(9) . . ?
O3A Cs1 O4A 50.9(9) . . ?
O1A Cs1 O4A 108.6(8) . . ?
O2A Cs1 O4A 90.6(7) . . ?
Pd2 Cs1 O4A 135.7(5) . . ?
C69A Cs1 O4A 92.1(9) . . ?
C74A Cs1 O4A 40.2(5) . . ?
O1 Cs1 O2 49.4(5) . . ?
O5 Cs1 O2 110.6(4) . . ?
Pd2 Cs1 O2 122.0(2) . . ?
O6 Cs1 O2 91.1(5) . . ?
O3 Cs1 O2 47.6(5) . . ?
O7 Cs2 O11 101.9(4) . . ?
O7 Cs2 O12 52.9(4) . . ?
O11 Cs2 O12 51.0(4) . . ?
O7 Cs2 O9 98.9(3) . . ?
O11 Cs2 O9 100.8(3) . . ?
O12 Cs2 O9 117.6(4) . . ?
O7 Cs2 O1A 123.0(6) . . ?
O11 Cs2 O1A 77.7(8) . . ?
O12 Cs2 O1A 94.4(7) . . ?
O9 Cs2 O1A 137.8(6) . . ?
O7 Cs2 O10 118.7(5) . . ?
O11 Cs2 O10 51.1(4) . . ?
O12 Cs2 O10 90.9(4) . . ?
O9 Cs2 O10 51.8(4) . . ?
O1A Cs2 O10 105.0(7) . . ?
O7 Cs2 O6A 168.4(7) . . ?
O11 Cs2 O6A 87.1(6) . . ?
O12 Cs2 O6A 133.2(6) . . ?
O9 Cs2 O6A 86.3(6) . . ?
O1A Cs2 O6A 51.5(8) . . ?
O10 Cs2 O6A 72.6(6) . . ?
O7 Cs2 O8 50.9(3) . . ?
O11 Cs2 O8 119.5(4) . . ?
O12 Cs2 O8 92.7(4) . . ?
O9 Cs2 O8 50.0(3) . . ?
O1A Cs2 O8 161.6(7) . . ?
O10 Cs2 O8 91.8(4) . . ?
O6A Cs2 O8 130.2(6) . . ?
O7 Cs2 O1 134.1(4) . . ?
O11 Cs2 O1 78.9(4) . . ?
O12 Cs2 O1 103.5(4) . . ?
O9 Cs2 O1 126.4(4) . . ?
O10 Cs2 O1 97.7(5) . . ?
O8 Cs2 O1 161.0(4) . . ?
O7 Cs2 O6 153.5(5) . . ?
O11 Cs2 O6 104.3(5) . . ?
O12 Cs2 O6 149.9(4) . . ?
O9 Cs2 O6 80.2(4) . . ?
O10 Cs2 O6 81.8(6) . . ?
O8 Cs2 O6 116.6(4) . . ?
O1 Cs2 O6 49.4(4) . . ?
O7 Cs2 O2 86.3(4) . . ?
O11 Cs2 O2 86.7(4) . . ?
O12 Cs2 O2 72.5(4) . . ?
O9 Cs2 O2 169.7(4) . . ?
O10 Cs2 O2 132.9(4) . . ?
O8 Cs2 O2 131.7(4) . . ?
O1 Cs2 O2 47.9(4) . . ?
O6 Cs2 O2 91.2(5) . . ?
O7 Cs2 O2A 79.1(7) . . ?
O11 Cs2 O2A 102.4(6) . . ?
O12 Cs2 O2A 80.0(7) . . ?
O9 Cs2 O2A 156.6(6) . . ?
O1A Cs2 O2A 46.9(8) . . ?
O10 Cs2 O2A 148.8(5) . . ?
O6A Cs2 O2A 92.0(8) . . ?
O8 Cs2 O2A 118.3(5) . . ?
C1 P1 C7 100.3(7) . . ?
C7 P1 C1A 104.5(7) . . ?
C1 P1 Pd2 119.5(8) . . ?
C7 P1 Pd2 121.3(4) . . ?
C1A P1 Pd2 118.3(6) . . ?
C1 P1 Pd1 122.4(6) . . ?
C7 P1 Pd1 121.4(3) . . ?
C1A P1 Pd1 117.4(5) . . ?
Pd2 P1 Pd1 72.29(7) . . ?
C1 P1 Cs1 75.2(7) . . ?
C7 P1 Cs1 164.3(3) . . ?
C1A P1 Cs1 71.8(6) . . ?
Pd2 P1 Cs1 52.59(6) . . ?
Pd1 P1 Cs1 72.48(6) . . ?
C11 P2 C17 104.7(7) . . ?
C11A P2 C17 98.3(12) . . ?
C11 P2 Pd2 120.9(6) . . ?
C11A P2 Pd2 119.4(11) . . ?
C17 P2 Pd2 122.0(4) . . ?
C11 P2 Pd3 114.6(5) . . ?
C11A P2 Pd3 125.8(10) . . ?
C17 P2 Pd3 120.1(4) . . ?
Pd2 P2 Pd3 72.54(7) . . ?
C11 P2 Cs1 73.7(6) . . ?
C11A P2 Cs1 77.5(12) . . ?
C17 P2 Cs1 165.8(3) . . ?
Pd2 P2 Cs1 52.04(6) . . ?
Pd3 P2 Cs1 72.20(6) . . ?
C21 P3 C27 103.3(5) . . ?
C21 P3 Pd4 122.0(4) . . ?
C27 P3 Pd4 117.4(4) . . ?
C21 P3 Pd3 122.0(4) . . ?
C27 P3 Pd3 118.6(4) . . ?
Pd4 P3 Pd3 72.41(7) . . ?
C31 P4 C37 99.9(5) . . ?
C31 P4 Pd4 121.3(4) . . ?
C37 P4 Pd4 122.0(4) . . ?
C31 P4 Pd5 118.9(4) . . ?
C37 P4 Pd5 123.4(4) . . ?
Pd4 P4 Pd5 71.93(7) . . ?
C41 P5 C47 103.1(5) . . ?
C41 P5 Pd5 119.8(3) . . ?
C47 P5 Pd5 121.9(4) . . ?
C41 P5 Pd6 117.1(3) . . ?
C47 P5 Pd6 121.7(4) . . ?
Pd5 P5 Pd6 72.44(7) . . ?
C51A P6 C57 104.0(7) . . ?
C51 P6 C57 103.3(7) . . ?
C51A P6 Pd6 120.5(6) . . ?
C51 P6 Pd6 124.5(6) . . ?
C57 P6 Pd6 119.3(4) . . ?
C51A P6 Pd1 121.3(6) . . ?
C51 P6 Pd1 118.1(7) . . ?
C57 P6 Pd1 118.1(4) . . ?
Pd6 P6 Pd1 72.20(7) . . ?
C61 P7 Pd6 92.4(3) . . ?
C61 P7 Pd3 90.7(3) . . ?
Pd6 P7 Pd3 176.25(9) . . ?
C61 P7 Pd1 93.9(3) . . ?
Pd6 P7 Pd1 61.81(5) . . ?
Pd3 P7 Pd1 115.99(8) . . ?
C61 P7 Pd4 94.7(3) . . ?
Pd6 P7 Pd4 119.94(8) . . ?
Pd3 P7 Pd4 61.71(5) . . ?
Pd1 P7 Pd4 171.09(9) . . ?
C61 P7 Pd5 98.8(3) . . ?
Pd6 P7 Pd5 60.19(5) . . ?
Pd3 P7 Pd5 121.23(8) . . ?
Pd1 P7 Pd5 120.90(8) . . ?
Pd4 P7 Pd5 59.77(5) . . ?
C61 P7 Pd2 95.5(3) . . ?
Pd6 P7 Pd2 119.64(8) . . ?
Pd3 P7 Pd2 58.01(5) . . ?
Pd1 P7 Pd2 58.00(5) . . ?
Pd4 P7 Pd2 118.83(8) . . ?
Pd5 P7 Pd2 165.77(8) . . ?
C61 P7 Cs1 149.3(3) . . ?
Pd6 P7 Cs1 103.91(6) . . ?
Pd3 P7 Cs1 72.36(5) . . ?
Pd1 P7 Cs1 72.14(5) . . ?
Pd4 P7 Cs1 99.20(6) . . ?
Pd5 P7 Cs1 111.94(6) . . ?
Pd2 P7 Cs1 53.83(4) . . ?
C67 O1 C78 109.9(19) . . ?
C67 O1 Cs1 127.6(15) . . ?
C78 O1 Cs1 118.8(15) . . ?
C67 O1 Cs2 100.5(13) . . ?
C78 O1 Cs2 105.3(17) . . ?
Cs1 O1 Cs2 84.9(4) . . ?
C69 O2 C68 106.8(17) . . ?
C69 O2 Cs2 135.3(13) . . ?
C68 O2 Cs2 117.8(13) . . ?
C69 O2 Cs1 102.8(18) . . ?
C68 O2 Cs1 93.7(14) . . ?
Cs2 O2 Cs1 77.0(3) . . ?
C70 O3 C71 109(2) . . ?
C70 O3 Cs1 127.6(14) . . ?
C71 O3 Cs1 122.4(16) . . ?
C72 O4 C73 113.3(19) . . ?
C72 O4 Cs1 96.6(19) . . ?
C73 O4 Cs1 94(2) . . ?
C74 O5 C75 103(2) . . ?
C74 O5 Cs1 129(2) . . ?
C75 O5 Cs1 128.2(17) . . ?
C77 O6 C76 120(2) . . ?
C77 O6 Cs1 90.4(18) . . ?
C76 O6 Cs1 115(2) . . ?
C77 O6 Cs2 118.6(15) . . ?
C76 O6 Cs2 119.0(15) . . ?
Cs1 O6 Cs2 80.2(5) . . ?
C79 O7 C90 111.2(16) . . ?
C79 O7 Cs2 124.6(10) . . ?
C90 O7 Cs2 119.6(12) . . ?
C81 O8 C80 115.0(15) . . ?
C81 O8 Cs2 111.1(11) . . ?
C80 O8 Cs2 104.2(10) . . ?
C82 O9 C83 113.9(15) . . ?
C82 O9 Cs2 123.6(10) . . ?
C83 O9 Cs2 118.9(11) . . ?
C85 O10 C84 113.6(18) . . ?
C85 O10 Cs2 109.5(13) . . ?
C84 O10 Cs2 105.4(12) . . ?
C86 O11 C87 115(2) . . ?
C86 O11 Cs2 118.0(14) . . ?
C87 O11 Cs2 121.0(13) . . ?
C89 O12 C88 117.0(18) . . ?
C89 O12 Cs2 107.9(16) . . ?
C88 O12 Cs2 110.0(12) . . ?
C2 C1 C6 120.0 . . ?
C2 C1 P1 122.8(12) . . ?
C6 C1 P1 117.2(12) . . ?
C3 C2 C1 120.0 . . ?
C3 C2 H2 120.0 . . ?
C1 C2 H2 120.0 . . ?
C4 C3 C2 120.0 . . ?
C4 C3 H3 120.0 . . ?
C2 C3 H3 120.0 . . ?
C3 C4 C5 120.0 . . ?
C3 C4 H4 120.0 . . ?
C5 C4 H4 120.0 . . ?
C6 C5 C4 120.0 . . ?
C6 C5 H5 120.0 . . ?
C4 C5 H5 120.0 . . ?
C5 C6 C1 120.0 . . ?
C5 C6 Cs1 110.9(9) . . ?
C1 C6 Cs1 88.9(10) . . ?
C5 C6 H6 120.0 . . ?
C1 C6 H6 120.0 . . ?
Cs1 C6 H6 70.3 . . ?
C8 C7 C9 111.8(11) . . ?
C8 C7 C10 109.1(10) . . ?
C9 C7 C10 106.7(10) . . ?
C8 C7 P1 108.3(7) . . ?
C9 C7 P1 111.1(9) . . ?
C10 C7 P1 109.8(8) . . ?
C7 C8 H8A 109.5 . . ?
C7 C8 H8B 109.5 . . ?
H8A C8 H8B 109.5 . . ?
C7 C8 H8C 109.5 . . ?
H8A C8 H8C 109.5 . . ?
H8B C8 H8C 109.5 . . ?
C7 C9 H9A 109.5 . . ?
C7 C9 H9B 109.5 . . ?
H9A C9 H9B 109.5 . . ?
C7 C9 H9C 109.5 . . ?
H9A C9 H9C 109.5 . . ?
H9B C9 H9C 109.5 . . ?
C7 C10 H10A 109.5 . . ?
C7 C10 H10B 109.5 . . ?
H10A C10 H10B 109.5 . . ?
C7 C10 H10C 109.5 . . ?
H10A C10 H10C 109.5 . . ?
H10B C10 H10C 109.5 . . ?
C12 C11 C16 120.0 . . ?
C12 C11 P2 121.3(8) . . ?
C16 C11 P2 118.5(8) . . ?
C11 C12 C13 120.0 . . ?
C11 C12 H12 120.0 . . ?
C13 C12 H12 120.0 . . ?
C14 C13 C12 120.0 . . ?
C14 C13 H13 120.0 . . ?
C12 C13 H13 120.0 . . ?
C15 C14 C13 120.0 . . ?
C15 C14 H14 120.0 . . ?
C13 C14 H14 120.0 . . ?
C14 C15 C16 120.0 . . ?
C14 C15 H15 120.0 . . ?
C16 C15 H15 120.0 . . ?
C15 C16 C11 120.0 . . ?
C15 C16 H16 120.0 . . ?
C11 C16 H16 120.0 . . ?
C20 C17 C18 110.2(11) . . ?
C20 C17 C19 110.5(12) . . ?
C18 C17 C19 110.0(10) . . ?
C20 C17 P2 106.4(7) . . ?
C18 C17 P2 110.3(8) . . ?
C19 C17 P2 109.4(9) . . ?
C17 C18 H18A 109.5 . . ?
C17 C18 H18B 109.5 . . ?
H18A C18 H18B 109.5 . . ?
C17 C18 H18C 109.5 . . ?
H18A C18 H18C 109.5 . . ?
H18B C18 H18C 109.5 . . ?
C17 C19 H19A 109.5 . . ?
C17 C19 H19B 109.5 . . ?
H19A C19 H19B 109.5 . . ?
C17 C19 H19C 109.5 . . ?
H19A C19 H19C 109.5 . . ?
H19B C19 H19C 109.5 . . ?
C17 C20 H20A 109.5 . . ?
C17 C20 H20B 109.5 . . ?
H20A C20 H20B 109.5 . . ?
C17 C20 H20C 109.5 . . ?
H20A C20 H20C 109.5 . . ?
H20B C20 H20C 109.5 . . ?
C22 C21 C26 118.4(12) . . ?
C22 C21 P3 121.1(10) . . ?
C26 C21 P3 120.5(10) . . ?
C21 C22 C23 121.3(14) . . ?
C21 C22 H22 119.3 . . ?
C23 C22 H22 119.3 . . ?
C24 C23 C22 121.8(15) . . ?
C24 C23 H23 119.1 . . ?
C22 C23 H23 119.1 . . ?
C23 C24 C25 117.3(15) . . ?
C23 C24 H24 121.3 . . ?
C25 C24 H24 121.3 . . ?
C26 C25 C24 121.5(19) . . ?
C26 C25 H25 119.3 . . ?
C24 C25 H25 119.3 . . ?
C21 C26 C25 119.6(16) . . ?
C21 C26 H26 120.2 . . ?
C25 C26 H26 120.2 . . ?
C28 C27 C30 109.1(12) . . ?
C28 C27 C29 110.7(10) . . ?
C30 C27 C29 108.8(12) . . ?
C28 C27 P3 112.3(10) . . ?
C30 C27 P3 106.2(7) . . ?
C29 C27 P3 109.6(8) . . ?
C27 C28 H28A 109.5 . . ?
C27 C28 H28B 109.5 . . ?
H28A C28 H28B 109.5 . . ?
C27 C28 H28C 109.5 . . ?
H28A C28 H28C 109.5 . . ?
H28B C28 H28C 109.5 . . ?
C27 C29 H29A 109.5 . . ?
C27 C29 H29B 109.5 . . ?
H29A C29 H29B 109.5 . . ?
C27 C29 H29C 109.5 . . ?
H29A C29 H29C 109.5 . . ?
H29B C29 H29C 109.5 . . ?
C27 C30 H30A 109.5 . . ?
C27 C30 H30B 109.5 . . ?
H30A C30 H30B 109.5 . . ?
C27 C30 H30C 109.5 . . ?
H30A C30 H30C 109.5 . . ?
H30B C30 H30C 109.5 . . ?
C36 C31 C32 118.1(13) . . ?
C36 C31 P4 120.1(10) . . ?
C32 C31 P4 121.8(11) . . ?
C31 C32 C33 119.1(18) . . ?
C31 C32 H32 120.4 . . ?
C33 C32 H32 120.4 . . ?
C34 C33 C32 120(2) . . ?
C34 C33 H33 119.9 . . ?
C32 C33 H33 119.9 . . ?
C35 C34 C33 119.7(17) . . ?
C35 C34 H34 120.1 . . ?
C33 C34 H34 120.1 . . ?
C34 C35 C36 121.3(19) . . ?
C34 C35 H35 119.4 . . ?
C36 C35 H35 119.4 . . ?
C35 C36 C31 121.6(16) . . ?
C35 C36 H36 119.2 . . ?
C31 C36 H36 119.2 . . ?
C39 C37 C38 110.9(10) . . ?
C39 C37 C40 108.4(12) . . ?
C38 C37 C40 109.4(12) . . ?
C39 C37 P4 110.5(8) . . ?
C38 C37 P4 110.9(9) . . ?
C40 C37 P4 106.6(8) . . ?
C37 C38 H38A 109.5 . . ?
C37 C38 H38B 109.5 . . ?
H38A C38 H38B 109.5 . . ?
C37 C38 H38C 109.5 . . ?
H38A C38 H38C 109.5 . . ?
H38B C38 H38C 109.5 . . ?
C37 C39 H39A 109.5 . . ?
C37 C39 H39B 109.5 . . ?
H39A C39 H39B 109.5 . . ?
C37 C39 H39C 109.5 . . ?
H39A C39 H39C 109.5 . . ?
H39B C39 H39C 109.5 . . ?
C37 C40 H40A 109.5 . . ?
C37 C40 H40B 109.5 . . ?
H40A C40 H40B 109.5 . . ?
C37 C40 H40C 109.5 . . ?
H40A C40 H40C 109.5 . . ?
H40B C40 H40C 109.5 . . ?
C42 C41 C46 116.4(11) . . ?
C42 C41 P5 123.2(10) . . ?
C46 C41 P5 120.4(8) . . ?
C41 C42 C43 120.8(15) . . ?
C41 C42 H42 119.6 . . ?
C43 C42 H42 119.6 . . ?
C44 C43 C42 123.2(15) . . ?
C44 C43 H43 118.4 . . ?
C42 C43 H43 118.4 . . ?
C43 C44 C45 116.6(13) . . ?
C43 C44 H44 121.7 . . ?
C45 C44 H44 121.7 . . ?
C44 C45 C46 120.3(15) . . ?
C44 C45 H45 119.8 . . ?
C46 C45 H45 119.8 . . ?
C41 C46 C45 122.6(12) . . ?
C41 C46 H46 118.7 . . ?
C45 C46 H46 118.7 . . ?
C48 C47 C49 109.1(13) . . ?
C48 C47 C50 110.2(13) . . ?
C49 C47 C50 108.6(11) . . ?
C48 C47 P5 108.2(8) . . ?
C49 C47 P5 111.1(9) . . ?
C50 C47 P5 109.5(9) . . ?
C47 C48 H48A 109.5 . . ?
C47 C48 H48B 109.5 . . ?
H48A C48 H48B 109.5 . . ?
C47 C48 H48C 109.5 . . ?
H48A C48 H48C 109.5 . . ?
H48B C48 H48C 109.5 . . ?
C47 C49 H49A 109.5 . . ?
C47 C49 H49B 109.5 . . ?
H49A C49 H49B 109.5 . . ?
C47 C49 H49C 109.5 . . ?
H49A C49 H49C 109.5 . . ?
H49B C49 H49C 109.5 . . ?
C47 C50 H50A 109.5 . . ?
C47 C50 H50B 109.5 . . ?
H50A C50 H50B 109.5 . . ?
C47 C50 H50C 109.5 . . ?
H50A C50 H50C 109.5 . . ?
H50B C50 H50C 109.5 . . ?
C52 C51 C56 120.0 . . ?
C52 C51 P6 116.3(12) . . ?
C56 C51 P6 123.5(12) . . ?
C51 C52 C53 120.0 . . ?
C51 C52 H52 120.0 . . ?
C53 C52 H52 120.0 . . ?
C54 C53 C52 120.0 . . ?
C54 C53 H53 120.0 . . ?
C52 C53 H53 120.0 . . ?
C55 C54 C53 120.0 . . ?
C55 C54 H54 120.0 . . ?
C53 C54 H54 120.0 . . ?
C54 C55 C56 120.0 . . ?
C54 C55 H55 120.0 . . ?
C56 C55 H55 120.0 . . ?
C55 C56 C51 120.0 . . ?
C55 C56 H56 120.0 . . ?
C51 C56 H56 120.0 . . ?
C60 C57 C58 108.7(11) . . ?
C60 C57 C59 108.8(11) . . ?
C58 C57 C59 111.2(11) . . ?
C60 C57 P6 113.3(9) . . ?
C58 C57 P6 104.9(8) . . ?
C59 C57 P6 109.9(9) . . ?
C57 C58 H58A 109.5 . . ?
C57 C58 H58B 109.5 . . ?
H58A C58 H58B 109.5 . . ?
C57 C58 H58C 109.5 . . ?
H58A C58 H58C 109.5 . . ?
H58B C58 H58C 109.5 . . ?
C57 C59 H59A 109.5 . . ?
C57 C59 H59B 109.5 . . ?
H59A C59 H59B 109.5 . . ?
C57 C59 H59C 109.5 . . ?
H59A C59 H59C 109.5 . . ?
H59B C59 H59C 109.5 . . ?
C57 C60 H60A 109.5 . . ?
C57 C60 H60B 109.5 . . ?
H60A C60 H60B 109.5 . . ?
C57 C60 H60C 109.5 . . ?
H60A C60 H60C 109.5 . . ?
H60B C60 H60C 109.5 . . ?
C62 C61 C66 115.9(9) . . ?
C62 C61 P7 122.1(7) . . ?
C66 C61 P7 122.0(7) . . ?
C63 C62 C61 121.5(9) . . ?
C63 C62 H62 119.3 . . ?
C61 C62 H62 119.3 . . ?
C64 C63 C62 120.2(11) . . ?
C64 C63 H63 119.9 . . ?
C62 C63 H63 119.9 . . ?
C65 C64 C63 119.0(10) . . ?
C65 C64 H64 120.5 . . ?
C63 C64 H64 120.5 . . ?
C64 C65 C66 121.4(11) . . ?
C64 C65 H65 119.3 . . ?
C66 C65 H65 119.3 . . ?
C65 C66 C61 122.0(10) . . ?
C65 C66 H66 119.0 . . ?
C61 C66 H66 119.0 . . ?
O1 C67 C68 108(2) . . ?
O1 C67 Cs2 58.2(11) . . ?
C68 C67 Cs2 95.5(12) . . ?
O1 C67 H67A 110.2 . . ?
C68 C67 H67A 110.2 . . ?
Cs2 C67 H67A 154.2 . . ?
O1 C67 H67B 110.2 . . ?
C68 C67 H67B 110.2 . . ?
Cs2 C67 H67B 61.6 . . ?
H67A C67 H67B 108.5 . . ?
O2 C68 C67 108.7(18) . . ?
O2 C68 Cs1 64.5(12) . . ?
C67 C68 Cs1 86.5(14) . . ?
O2 C68 H68A 109.9 . . ?
C67 C68 H68A 109.9 . . ?
Cs1 C68 H68A 163.5 . . ?
O2 C68 H68B 109.9 . . ?
C67 C68 H68B 109.9 . . ?
Cs1 C68 H68B 62.3 . . ?
H68A C68 H68B 108.3 . . ?
O2 C69 C70 112(2) . . ?
O2 C69 H69A 109.2 . . ?
C70 C69 H69A 109.2 . . ?
O2 C69 H69B 109.2 . . ?
C70 C69 H69B 109.2 . . ?
H69A C69 H69B 107.9 . . ?
O3 C70 C69 104(2) . . ?
O3 C70 H70A 110.9 . . ?
C69 C70 H70A 110.9 . . ?
O3 C70 H70B 110.9 . . ?
C69 C70 H70B 110.9 . . ?
H70A C70 H70B 108.9 . . ?
O3 C71 C72 107(2) . . ?
O3 C71 H71A 110.3 . . ?
C72 C71 H71A 110.3 . . ?
O3 C71 H71B 110.3 . . ?
C72 C71 H71B 110.3 . . ?
H71A C71 H71B 108.5 . . ?
O4 C72 C71 105(3) . . ?
O4 C72 H72A 110.8 . . ?
C71 C72 H72A 110.8 . . ?
O4 C72 H72B 110.8 . . ?
C71 C72 H72B 110.8 . . ?
H72A C72 H72B 108.9 . . ?
O4 C73 C74 112(3) . . ?
O4 C73 Cs1 64.9(18) . . ?
C74 C73 Cs1 91(2) . . ?
O4 C73 H73A 109.2 . . ?
C74 C73 H73A 109.2 . . ?
Cs1 C73 H73A 59.7 . . ?
O4 C73 H73B 109.2 . . ?
C74 C73 H73B 109.2 . . ?
Cs1 C73 H73B 159.6 . . ?
H73A C73 H73B 107.9 . . ?
O5 C74 C73 104(3) . . ?
O5 C74 H74A 111.0 . . ?
C73 C74 H74A 111.0 . . ?
O5 C74 H74B 111.0 . . ?
C73 C74 H74B 111.0 . . ?
H74A C74 H74B 109.0 . . ?
O5 C75 C76 113(3) . . ?
O5 C75 H75A 108.9 . . ?
C76 C75 H75A 108.9 . . ?
O5 C75 H75B 108.9 . . ?
C76 C75 H75B 108.9 . . ?
H75A C75 H75B 107.7 . . ?
O6 C76 C75 111.6(18) . . ?
O6 C76 H76A 109.3 . . ?
C75 C76 H76A 109.3 . . ?
O6 C76 H76B 109.3 . . ?
C75 C76 H76B 109.3 . . ?
H76A C76 H76B 108.0 . . ?
O6 C77 C78 113(2) . . ?
O6 C77 Cs1 66.1(17) . . ?
C78 C77 Cs1 89.8(17) . . ?
O6 C77 H77A 108.9 . . ?
C78 C77 H77A 108.9 . . ?
Cs1 C77 H77A 59.7 . . ?
O6 C77 H77B 108.9 . . ?
C78 C77 H77B 108.9 . . ?
Cs1 C77 H77B 160.7 . . ?
H77A C77 H77B 107.7 . . ?
O1 C78 C77 108(2) . . ?
O1 C78 Cs1 42.4(12) . . ?
C77 C78 Cs1 67.4(16) . . ?
O1 C78 H78A 110.1 . . ?
C77 C78 H78A 110.1 . . ?
Cs1 C78 H78A 135.8 . . ?
O1 C78 H78B 110.1 . . ?
C77 C78 H78B 110.1 . . ?
Cs1 C78 H78B 113.7 . . ?
H78A C78 H78B 108.4 . . ?
O7 C79 C80 109.9(15) . . ?
O7 C79 H79A 109.7 . . ?
C80 C79 H79A 109.7 . . ?
O7 C79 H79B 109.7 . . ?
C80 C79 H79B 109.7 . . ?
H79A C79 H79B 108.2 . . ?
O8 C80 C79 106.6(16) . . ?
O8 C80 H80A 110.4 . . ?
C79 C80 H80A 110.4 . . ?
O8 C80 H80B 110.4 . . ?
C79 C80 H80B 110.4 . . ?
H80A C80 H80B 108.6 . . ?
O8 C81 C82 113.4(17) . . ?
O8 C81 H81A 108.9 . . ?
C82 C81 H81A 108.9 . . ?
O8 C81 H81B 108.9 . . ?
C82 C81 H81B 108.9 . . ?
H81A C81 H81B 107.7 . . ?
O9 C82 C81 111.9(14) . . ?
O9 C82 H82A 109.2 . . ?
C81 C82 H82A 109.2 . . ?
O9 C82 H82B 109.2 . . ?
C81 C82 H82B 109.2 . . ?
H82A C82 H82B 107.9 . . ?
O9 C83 C84 114.1(16) . . ?
O9 C83 H83A 108.7 . . ?
C84 C83 H83A 108.7 . . ?
O9 C83 H83B 108.7 . . ?
C84 C83 H83B 108.7 . . ?
H83A C83 H83B 107.6 . . ?
O10 C84 C83 111.2(19) . . ?
O10 C84 Cs2 54.2(9) . . ?
C83 C84 Cs2 87.9(10) . . ?
O10 C84 H84A 109.4 . . ?
C83 C84 H84A 109.4 . . ?
Cs2 C84 H84A 160.6 . . ?
O10 C84 H84B 109.4 . . ?
C83 C84 H84B 109.4 . . ?
Cs2 C84 H84B 72.7 . . ?
H84A C84 H84B 108.0 . . ?
O10 C85 C86 109(2) . . ?
O10 C85 H85A 109.9 . . ?
C86 C85 H85A 109.9 . . ?
O10 C85 H85B 109.9 . . ?
C86 C85 H85B 109.9 . . ?
H85A C85 H85B 108.3 . . ?
O11 C86 C85 120(2) . . ?
O11 C86 H86A 107.4 . . ?
C85 C86 H86A 107.4 . . ?
O11 C86 H86B 107.4 . . ?
C85 C86 H86B 107.4 . . ?
H86A C86 H86B 106.9 . . ?
C88 C87 O11 112(2) . . ?
C88 C87 H87A 109.1 . . ?
O11 C87 H87A 109.1 . . ?
C88 C87 H87B 109.1 . . ?
O11 C87 H87B 109.1 . . ?
H87A C87 H87B 107.9 . . ?
O12 C88 C87 111.4(19) . . ?
O12 C88 H88A 109.3 . . ?
C87 C88 H88A 109.3 . . ?
O12 C88 H88B 109.3 . . ?
C87 C88 H88B 109.3 . . ?
H88A C88 H88B 108.0 . . ?
O12 C89 C90 119(2) . . ?
O12 C89 Cs2 53.7(13) . . ?
C90 C89 Cs2 87.2(13) . . ?
O12 C89 H89A 107.6 . . ?
C90 C89 H89A 107.6 . . ?
Cs2 C89 H89A 78.6 . . ?
O12 C89 H89B 107.6 . . ?
C90 C89 H89B 107.6 . . ?
Cs2 C89 H89B 160.9 . . ?
H89A C89 H89B 107.1 . . ?
C89 C90 O7 113.7(19) . . ?
C89 C90 H90A 108.8 . . ?
O7 C90 H90A 108.8 . . ?
C89 C90 H90B 108.8 . . ?
O7 C90 H90B 108.8 . . ?
H90A C90 H90B 107.7 . . ?
C108 C107 C112 120.0 . . ?
C108 C107 H107 120.0 . . ?
C112 C107 H107 120.0 . . ?
C109 C108 C107 120.0 . . ?
C109 C108 H108 120.0 . . ?
C107 C108 H108 120.0 . . ?
C108 C109 C110 120.0 . . ?
C108 C109 H109 120.0 . . ?
C110 C109 H109 120.0 . . ?
C109 C110 C111 120.0 . . ?
C109 C110 H110 120.0 . . ?
C111 C110 H110 120.0 . . ?
C112 C111 C110 120.0 . . ?
C112 C111 H111 120.0 . . ?
C110 C111 H111 120.0 . . ?
C111 C112 C107 120.0 . . ?
C111 C112 H112 120.0 . . ?
C107 C112 H112 120.0 . . ?
C118 C113 C114 115(4) . . ?
C118 C113 H113 122.3 . . ?
C114 C113 H113 122.3 . . ?
C115 C114 C113 124(3) . . ?
C115 C114 H114 117.9 . . ?
C113 C114 H114 117.9 . . ?
C116 C115 C114 118(4) . . ?
C116 C115 H115 121.0 . . ?
C114 C115 H115 121.0 . . ?
C115 C116 C117 121(4) . . ?
C115 C116 H116 119.4 . . ?
C117 C116 H116 119.4 . . ?
C116 C117 C118 120(3) . . ?
C116 C117 H117 120.1 . . ?
C118 C117 H117 120.1 . . ?
C113 C118 C117 121(4) . . ?
C113 C118 H118 119.6 . . ?
C117 C118 H118 119.6 . . ?
C12A C11A C16A 120.0 . . ?
C12A C11A P2 117.3(15) . . ?
C16A C11A P2 122.6(15) . . ?
C11A C12A C13A 120.0 . . ?
C11A C12A H12A 120.0 . . ?
C13A C12A H12A 120.0 . . ?
C12A C13A C14A 120.0 . . ?
C12A C13A H13A 120.0 . . ?
C14A C13A H13A 120.0 . . ?
C15A C14A C13A 120.0 . . ?
C15A C14A H14A 120.0 . . ?
C13A C14A H14A 120.0 . . ?
C14A C15A C16A 120.0 . . ?
C14A C15A H15A 120.0 . . ?
C16A C15A H15A 120.0 . . ?
C15A C16A C11A 120.0 . . ?
C15A C16A H16A 120.0 . . ?
C11A C16A H16A 120.0 . . ?
C67A O1A C78A 110(3) . . ?
C67A O1A Cs1 119(3) . . ?
C78A O1A Cs1 126(3) . . ?
C67A O1A Cs2 105(3) . . ?
C78A O1A Cs2 102(2) . . ?
Cs1 O1A Cs2 85.6(8) . . ?
C68A O2A C69A 105(3) . . ?
C68A O2A Cs1 98(3) . . ?
C69A O2A Cs1 89(3) . . ?
C68A O2A Cs2 111(2) . . ?
C69A O2A Cs2 144(2) . . ?
Cs1 O2A Cs2 79.1(8) . . ?
O3A C71A C72A 102(4) . . ?
O3A C71A H71C 111.3 . . ?
C72A C71A H71C 111.3 . . ?
O3A C71A H71D 111.3 . . ?
C72A C71A H71D 111.3 . . ?
H71C C71A H71D 109.2 . . ?
C73A O4A C72A 108(2) . . ?
C73A O4A Cs1 105.1(19) . . ?
C72A O4A Cs1 92(2) . . ?
O5A C75A C76A 113(4) . . ?
O5A C75A Cs1 74(3) . . ?
C76A C75A Cs1 101(3) . . ?
O5A C75A H75C 108.9 . . ?
C76A C75A H75C 108.9 . . ?
Cs1 C75A H75C 43.0 . . ?
O5A C75A H75D 108.9 . . ?
C76A C75A H75D 108.9 . . ?
Cs1 C75A H75D 144.7 . . ?
H75C C75A H75D 107.7 . . ?
C76A O6A C77A 107(3) . . ?
C76A O6A Cs2 134(2) . . ?
C77A O6A Cs2 118(2) . . ?
C76A O6A Cs1 102(2) . . ?
C77A O6A Cs1 88(3) . . ?
Cs2 O6A Cs1 74.9(6) . . ?
O1A C67A C68A 106(4) . . ?
O1A C67A Cs2 54(2) . . ?
C68A C67A Cs2 97(2) . . ?
O1A C67A H67C 110.4 . . ?
C68A C67A H67C 110.4 . . ?
Cs2 C67A H67C 152.2 . . ?
O1A C67A H67D 110.4 . . ?
C68A C67A H67D 110.4 . . ?
Cs2 C67A H67D 64.9 . . ?
H67C C67A H67D 108.6 . . ?
O2A C68A C67A 114(3) . . ?
O2A C68A Cs1 59(3) . . ?
C67A C68A Cs1 93(3) . . ?
O2A C68A H68C 108.8 . . ?
C67A C68A H68C 108.8 . . ?
Cs1 C68A H68C 158.3 . . ?
O2A C68A H68D 108.8 . . ?
C67A C68A H68D 108.8 . . ?
Cs1 C68A H68D 64.9 . . ?
H68C C68A H68D 107.7 . . ?
O6A C77A C78A 110(3) . . ?
O6A C77A H77C 109.6 . . ?
C78A C77A H77C 109.6 . . ?
O6A C77A H77D 109.6 . . ?
C78A C77A H77D 109.6 . . ?
H77C C77A H77D 108.1 . . ?
O1A C78A C77A 111(4) . . ?
O1A C78A Cs2 57(2) . . ?
C77A C78A Cs2 92(2) . . ?
O1A C78A H78C 109.3 . . ?
C77A C78A H78C 109.3 . . ?
Cs2 C78A H78C 66.6 . . ?
O1A C78A H78D 109.3 . . ?
C77A C78A H78D 109.3 . . ?
Cs2 C78A H78D 158.0 . . ?
H78C C78A H78D 108.0 . . ?
C71A O3A C70A 105(3) . . ?
C71A O3A Cs1 136(3) . . ?
C70A O3A Cs1 119(3) . . ?
C75A O5A C74A 96(3) . . ?
C75A O5A Cs1 83(3) . . ?
C74A O5A Cs1 73(3) . . ?
O2A C69A C70A 108(2) . . ?
O2A C69A Cs1 66(3) . . ?
C70A C69A Cs1 90(3) . . ?
O2A C69A H69C 110.1 . . ?
C70A C69A H69C 110.1 . . ?
Cs1 C69A H69C 58.5 . . ?
O2A C69A H69D 110.1 . . ?
C70A C69A H69D 110.1 . . ?
Cs1 C69A H69D 159.8 . . ?
H69C C69A H69D 108.5 . . ?
O3A C70A C69A 107(4) . . ?
O3A C70A Cs1 41(2) . . ?
C69A C70A Cs1 66(3) . . ?
O3A C70A H70C 110.4 . . ?
C69A C70A H70C 110.4 . . ?
Cs1 C70A H70C 130.3 . . ?
O3A C70A H70D 110.4 . . ?
C69A C70A H70D 110.4 . . ?
Cs1 C70A H70D 119.1 . . ?
H70C C70A H70D 108.6 . . ?
O5A C74A C73A 104(4) . . ?
O5A C74A Cs1 84(3) . . ?
C73A C74A Cs1 103(2) . . ?
O5A C74A H74C 110.9 . . ?
C73A C74A H74C 110.9 . . ?
Cs1 C74A H74C 137.3 . . ?
O5A C74A H74D 110.9 . . ?
C73A C74A H74D 110.9 . . ?
Cs1 C74A H74D 32.0 . . ?
H74C C74A H74D 109.0 . . ?
O4A C72A C71A 108(4) . . ?
O4A C72A Cs1 66(2) . . ?
C71A C72A Cs1 84(3) . . ?
O4A C72A H72C 110.1 . . ?
C71A C72A H72C 110.1 . . ?
Cs1 C72A H72C 166.1 . . ?
O4A C72A H72D 110.1 . . ?
C71A C72A H72D 110.1 . . ?
Cs1 C72A H72D 63.3 . . ?
H72C C72A H72D 108.4 . . ?
O4A C73A C74A 108(2) . . ?
O4A C73A H73C 110.2 . . ?
C74A C73A H73C 110.2 . . ?
O4A C73A H73D 110.2 . . ?
C74A C73A H73D 110.2 . . ?
H73C C73A H73D 108.5 . . ?
O6A C76A C75A 110(3) . . ?
O6A C76A H76C 109.6 . . ?
C75A C76A H76C 109.6 . . ?
O6A C76A H76D 109.6 . . ?
C75A C76A H76D 109.6 . . ?
H76C C76A H76D 108.1 . . ?
C2A C1A C6A 120.0 . . ?
C2A C1A P1 117.4(9) . . ?
C6A C1A P1 122.2(9) . . ?
C1A C2A C3A 120.0 . . ?
C1A C2A H2A 120.0 . . ?
C3A C2A H2A 120.0 . . ?
C4A C3A C2A 120.0 . . ?
C4A C3A H3A 120.0 . . ?
C2A C3A H3A 120.0 . . ?
C3A C4A C5A 120.0 . . ?
C3A C4A H4A 120.0 . . ?
C5A C4A H4A 120.0 . . ?
C6A C5A C4A 120.0 . . ?
C6A C5A H5A 120.0 . . ?
C4A C5A H5A 120.0 . . ?
C5A C6A C1A 120.0 . . ?
C5A C6A H6A 120.0 . . ?
C1A C6A H6A 120.0 . . ?
C52A C51A C56A 120.0 . . ?
C52A C51A P6 123.7(11) . . ?
C56A C51A P6 116.3(11) . . ?
C51A C52A C53A 120.0 . . ?
C51A C52A H52A 120.0 . . ?
C53A C52A H52A 120.0 . . ?
C54A C53A C52A 120.0 . . ?
C54A C53A H53A 120.0 . . ?
C52A C53A H53A 120.0 . . ?
C53A C54A C55A 120.0 . . ?
C53A C54A H54A 120.0 . . ?
C55A C54A H54A 120.0 . . ?
C54A C55A C56A 120.0 . . ?
C54A C55A H55A 120.0 . . ?
C56A C55A H55A 120.0 . . ?
C55A C56A C51A 120.0 . . ?
C55A C56A H56A 120.0 . . ?
C51A C56A H56A 120.0 . . ?
C120 C119 C124 120.0 . . ?
C120 C119 H119 120.0 . . ?
C124 C119 H119 120.0 . . ?
C119 C120 C121 120.0 . . ?
C119 C120 H120 120.0 . . ?
C121 C120 H120 120.0 . . ?
C122 C121 C120 120.0 . . ?
C122 C121 H121 120.0 . . ?
C120 C121 H121 120.0 . . ?
C121 C122 C123 120.0 . . ?
C121 C122 H122 120.0 . . ?
C123 C122 H122 120.0 . . ?
C122 C123 C124 120.0 . . ?
C122 C123 H123 120.0 . . ?
C124 C123 H123 120.0 . . ?
C123 C124 C119 120.0 . . ?
C123 C124 H124 120.0 . . ?
C119 C124 H124 120.0 . . ?
C102 C101 C106 120.0 . . ?
C102 C101 H101 120.0 . . ?
C106 C101 H101 120.0 . . ?
C101 C102 C103 120.0 . . ?
C101 C102 H102 120.0 . . ?
C103 C102 H102 120.0 . . ?
C104 C103 C102 120.0 . . ?
C104 C103 H103 120.0 . . ?
C102 C103 H103 120.0 . . ?
C105 C104 C103 120.0 . . ?
C105 C104 H104 120.0 . . ?
C103 C104 H104 120.0 . . ?
C106 C105 C104 120.0 . . ?
C106 C105 H105 120.0 . . ?
C104 C105 H105 120.0 . . ?
C105 C106 C101 120.0 . . ?
C105 C106 H106 120.0 . . ?
C101 C106 H106 120.0 . . ?
C126 C125 C130 120.0 . . ?
C126 C125 H125 120.0 . . ?
C130 C125 H125 120.0 . . ?
C125 C126 C127 120.0 . . ?
C125 C126 H126 120.0 . . ?
C127 C126 H126 120.0 . . ?
C128 C127 C126 120.0 . . ?
C128 C127 H127 120.0 . . ?
C126 C127 H127 120.0 . . ?
C127 C128 C129 120.0 . . ?
C127 C128 H128 120.0 . . ?
C129 C128 H128 120.0 . . ?
C128 C129 C130 120.0 . . ?
C128 C129 H129 120.0 . . ?
C130 C129 H129 120.0 . . ?
C129 C130 C125 120.0 . . ?
C129 C130 H130 120.0 . . ?
C125 C130 H130 120.0 . . ?

loop_
_geom_bond_atom_site_label_1
_geom_bond_atom_site_label_2
_geom_bond_distance
_geom_bond_site_symmetry_2
_geom_bond_publ_flag
Pd1 P6 2.266(2) . ?
Pd1 P1 2.270(2) . ?
Pd1 P7 2.596(2) . ?
Pd1 Pd2 2.6647(9) . ?
Pd1 Pd6 2.6658(8) . ?
Pd1 Cs1 4.0797(14) . ?
Pd2 P2 2.235(2) . ?
Pd2 P1 2.247(2) . ?
Pd2 Pd3 2.6649(9) . ?
Pd2 P7 2.877(2) . ?
Pd2 Cs1 3.3004(11) . ?
Pd3 P3 2.262(2) . ?
Pd3 P2 2.270(2) . ?
Pd3 P7 2.595(2) . ?
Pd3 Pd4 2.6701(9) . ?
Pd3 Cs1 4.0891(14) . ?
Pd4 P3 2.258(2) . ?
Pd4 P4 2.264(2) . ?
Pd4 P7 2.611(2) . ?
Pd4 Pd5 2.6611(9) . ?
Pd5 P5 2.259(2) . ?
Pd5 P4 2.267(2) . ?
Pd5 Pd6 2.6706(9) . ?
Pd5 P7 2.726(2) . ?
Pd6 P6 2.259(2) . ?
Pd6 P5 2.261(2) . ?
Pd6 P7 2.595(2) . ?
Cs1 O3A 2.78(3) . ?
Cs1 O1 3.008(19) . ?
Cs1 O1A 3.04(4) . ?
Cs1 O2A 3.08(4) . ?
Cs1 O5 3.15(2) . ?
Cs1 O6 3.30(3) . ?
Cs1 O3 3.35(2) . ?
Cs1 C69A 3.38(7) . ?
Cs1 C74A 3.45(6) . ?
Cs1 O4A 3.47(3) . ?
Cs1 O2 3.469(19) . ?
Cs2 O7 3.126(12) . ?
Cs2 O11 3.226(15) . ?
Cs2 O12 3.253(15) . ?
Cs2 O9 3.255(12) . ?
Cs2 O1A 3.26(3) . ?
Cs2 O10 3.261(13) . ?
Cs2 O6A 3.29(3) . ?
Cs2 O8 3.328(13) . ?
Cs2 O1 3.33(2) . ?
Cs2 O6 3.354(19) . ?
Cs2 O2 3.414(15) . ?
Cs2 O2A 3.62(3) . ?
P1 C1 1.842(15) . ?
P1 C7 1.878(12) . ?
P1 C1A 1.885(13) . ?
P2 C11 1.866(10) . ?
P2 C11A 1.867(19) . ?
P2 C17 1.900(11) . ?
P3 C21 1.840(12) . ?
P3 C27 1.895(11) . ?
P4 C31 1.845(12) . ?
P4 C37 1.885(11) . ?
P5 C41 1.851(10) . ?
P5 C47 1.886(12) . ?
P6 C51A 1.841(16) . ?
P6 C51 1.882(16) . ?
P6 C57 1.899(12) . ?
P7 C61 1.849(9) . ?
O1 C67 1.422(13) . ?
O1 C78 1.439(14) . ?
O2 C69 1.426(13) . ?
O2 C68 1.431(13) . ?
O3 C70 1.419(14) . ?
O3 C71 1.423(14) . ?
O4 C72 1.427(14) . ?
O4 C73 1.427(13) . ?
O5 C74 1.420(14) . ?
O5 C75 1.428(14) . ?
O6 C77 1.435(13) . ?
O6 C76 1.441(13) . ?
O7 C79 1.40(2) . ?
O7 C90 1.44(2) . ?
O8 C81 1.31(2) . ?
O8 C80 1.41(2) . ?
O9 C82 1.36(2) . ?
O9 C83 1.37(2) . ?
O10 C85 1.39(3) . ?
O10 C84 1.40(3) . ?
O11 C86 1.33(2) . ?
O11 C87 1.43(2) . ?
O12 C89 1.28(3) . ?
O12 C88 1.40(2) . ?
C1 C2 1.3900 . ?
C1 C6 1.3900 . ?
C2 C3 1.3900 . ?
C2 H2 0.9500 . ?
C3 C4 1.3900 . ?
C3 H3 0.9500 . ?
C4 C5 1.3900 . ?
C4 H4 0.9500 . ?
C5 C6 1.3900 . ?
C5 H5 0.9500 . ?
C6 H6 0.9500 . ?
C7 C8 1.503(16) . ?
C7 C9 1.533(17) . ?
C7 C10 1.555(15) . ?
C8 H8A 0.9800 . ?
C8 H8B 0.9800 . ?
C8 H8C 0.9800 . ?
C9 H9A 0.9800 . ?
C9 H9B 0.9800 . ?
C9 H9C 0.9800 . ?
C10 H10A 0.9800 . ?
C10 H10B 0.9800 . ?
C10 H10C 0.9800 . ?
C11 C12 1.3900 . ?
C11 C16 1.3900 . ?
C12 C13 1.3900 . ?
C12 H12 0.9500 . ?
C13 C14 1.3900 . ?
C13 H13 0.9500 . ?
C14 C15 1.3900 . ?
C14 H14 0.9500 . ?
C15 C16 1.3900 . ?
C15 H15 0.9500 . ?
C16 H16 0.9500 . ?
C17 C20 1.499(19) . ?
C17 C18 1.533(16) . ?
C17 C19 1.542(16) . ?
C18 H18A 0.9800 . ?
C18 H18B 0.9800 . ?
C18 H18C 0.9800 . ?
C19 H19A 0.9800 . ?
C19 H19B 0.9800 . ?
C19 H19C 0.9800 . ?
C20 H20A 0.9800 . ?
C20 H20B 0.9800 . ?
C20 H20C 0.9800 . ?
C21 C22 1.366(17) . ?
C21 C26 1.381(19) . ?
C22 C23 1.39(2) . ?
C22 H22 0.9500 . ?
C23 C24 1.34(3) . ?
C23 H23 0.9500 . ?
C24 C25 1.40(3) . ?
C24 H24 0.9500 . ?
C25 C26 1.39(2) . ?
C25 H25 0.9500 . ?
C26 H26 0.9500 . ?
C27 C28 1.486(19) . ?
C27 C30 1.517(19) . ?
C27 C29 1.539(16) . ?
C28 H28A 0.9800 . ?
C28 H28B 0.9800 . ?
C28 H28C 0.9800 . ?
C29 H29A 0.9800 . ?
C29 H29B 0.9800 . ?
C29 H29C 0.9800 . ?
C30 H30A 0.9800 . ?
C30 H30B 0.9800 . ?
C30 H30C 0.9800 . ?
C31 C36 1.381(18) . ?
C31 C32 1.38(2) . ?
C32 C33 1.44(2) . ?
C32 H32 0.9500 . ?
C33 C34 1.36(3) . ?
C33 H33 0.9500 . ?
C34 C35 1.35(3) . ?
C34 H34 0.9500 . ?
C35 C36 1.377(19) . ?
C35 H35 0.9500 . ?
C36 H36 0.9500 . ?
C37 C39 1.509(17) . ?
C37 C38 1.513(18) . ?
C37 C40 1.528(18) . ?
C38 H38A 0.9800 . ?
C38 H38B 0.9800 . ?
C38 H38C 0.9800 . ?
C39 H39A 0.9800 . ?
C39 H39B 0.9800 . ?
C39 H39C 0.9800 . ?
C40 H40A 0.9800 . ?
C40 H40B 0.9800 . ?
C40 H40C 0.9800 . ?
C41 C42 1.368(17) . ?
C41 C46 1.378(17) . ?
C42 C43 1.37(2) . ?
C42 H42 0.9500 . ?
C43 C44 1.36(2) . ?
C43 H43 0.9500 . ?
C44 C45 1.38(2) . ?
C44 H44 0.9500 . ?
C45 C46 1.382(17) . ?
C45 H45 0.9500 . ?
C46 H46 0.9500 . ?
C47 C48 1.487(19) . ?
C47 C49 1.528(19) . ?
C47 C50 1.534(17) . ?
C48 H48A 0.9800 . ?
C48 H48B 0.9800 . ?
C48 H48C 0.9800 . ?
C49 H49A 0.9800 . ?
C49 H49B 0.9800 . ?
C49 H49C 0.9800 . ?
C50 H50A 0.9800 . ?
C50 H50B 0.9800 . ?
C50 H50C 0.9800 . ?
C51 C52 1.3900 . ?
C51 C56 1.3900 . ?
C52 C53 1.3900 . ?
C52 H52 0.9500 . ?
C53 C54 1.3900 . ?
C53 H53 0.9500 . ?
C54 C55 1.3900 . ?
C54 H54 0.9500 . ?
C55 C56 1.3900 . ?
C55 H55 0.9500 . ?
C56 H56 0.9500 . ?
C57 C60 1.491(18) . ?
C57 C58 1.522(16) . ?
C57 C59 1.529(16) . ?
C58 H58A 0.9800 . ?
C58 H58B 0.9800 . ?
C58 H58C 0.9800 . ?
C59 H59A 0.9800 . ?
C59 H59B 0.9800 . ?
C59 H59C 0.9800 . ?
C60 H60A 0.9800 . ?
C60 H60B 0.9800 . ?
C60 H60C 0.9800 . ?
C61 C62 1.400(14) . ?
C61 C66 1.401(13) . ?
C62 C63 1.398(15) . ?
C62 H62 0.9500 . ?
C63 C64 1.381(18) . ?
C63 H63 0.9500 . ?
C64 C65 1.359(18) . ?
C64 H64 0.9500 . ?
C65 C66 1.375(15) . ?
C65 H65 0.9500 . ?
C66 H66 0.9500 . ?
C67 C68 1.516(14) . ?
C67 H67A 0.9900 . ?
C67 H67B 0.9900 . ?
C68 H68A 0.9900 . ?
C68 H68B 0.9900 . ?
C69 C70 1.512(14) . ?
C69 H69A 0.9900 . ?
C69 H69B 0.9900 . ?
C70 H70A 0.9900 . ?
C70 H70B 0.9900 . ?
C71 C72 1.515(14) . ?
C71 H71A 0.9900 . ?
C71 H71B 0.9900 . ?
C72 H72A 0.9900 . ?
C72 H72B 0.9900 . ?
C73 C74 1.514(14) . ?
C73 H73A 0.9900 . ?
C73 H73B 0.9900 . ?
C74 H74A 0.9900 . ?
C74 H74B 0.9900 . ?
C75 C76 1.522(14) . ?
C75 H75A 0.9900 . ?
C75 H75B 0.9900 . ?
C76 H76A 0.9900 . ?
C76 H76B 0.9900 . ?
C77 C78 1.519(14) . ?
C77 H77A 0.9900 . ?
C77 H77B 0.9900 . ?
C78 H78A 0.9900 . ?
C78 H78B 0.9900 . ?
C79 C80 1.50(3) . ?
C79 H79A 0.9900 . ?
C79 H79B 0.9900 . ?
C80 H80A 0.9900 . ?
C80 H80B 0.9900 . ?
C81 C82 1.50(3) . ?
C81 H81A 0.9900 . ?
C81 H81B 0.9900 . ?
C82 H82A 0.9900 . ?
C82 H82B 0.9900 . ?
C83 C84 1.49(3) . ?
C83 H83A 0.9900 . ?
C83 H83B 0.9900 . ?
C84 H84A 0.9900 . ?
C84 H84B 0.9900 . ?
C85 C86 1.41(3) . ?
C85 H85A 0.9900 . ?
C85 H85B 0.9900 . ?
C86 H86A 0.9900 . ?
C86 H86B 0.9900 . ?
C87 C88 1.42(3) . ?
C87 H87A 0.9900 . ?
C87 H87B 0.9900 . ?
C88 H88A 0.9900 . ?
C88 H88B 0.9900 . ?
C89 C90 1.43(3) . ?
C89 H89A 0.9900 . ?
C89 H89B 0.9900 . ?
C90 H90A 0.9900 . ?
C90 H90B 0.9900 . ?
C107 C108 1.3900 . ?
C107 C112 1.3900 . ?
C107 H107 0.9500 . ?
C108 C109 1.3900 . ?
C108 H108 0.9500 . ?
C109 C110 1.3900 . ?
C109 H109 0.9500 . ?
C110 C111 1.3900 . ?
C110 H110 0.9500 . ?
C111 C112 1.3900 . ?
C111 H111 0.9500 . ?
C112 H112 0.9500 . ?
C113 C118 1.33(4) . ?
C113 C114 1.40(5) . ?
C113 H113 0.9500 . ?
C114 C115 1.34(5) . ?
C114 H114 0.9500 . ?
C115 C116 1.33(4) . ?
C115 H115 0.9500 . ?
C116 C117 1.34(4) . ?
C116 H116 0.9500 . ?
C117 C118 1.40(5) . ?
C117 H117 0.9500 . ?
C118 H118 0.9500 . ?
C11A C12A 1.3900 . ?
C11A C16A 1.3900 . ?
C12A C13A 1.3900 . ?
C12A H12A 0.9500 . ?
C13A C14A 1.3900 . ?
C13A H13A 0.9500 . ?
C14A C15A 1.3900 . ?
C14A H14A 0.9500 . ?
C15A C16A 1.3900 . ?
C15A H15A 0.9500 . ?
C16A H16A 0.9500 . ?
O1A C67A 1.430(14) . ?
O1A C78A 1.434(14) . ?
O2A C68A 1.425(14) . ?
O2A C69A 1.431(14) . ?
C71A O3A 1.430(14) . ?
C71A C72A 1.518(14) . ?
C71A H71C 0.9900 . ?
C71A H71D 0.9900 . ?
O4A C73A 1.426(14) . ?
O4A C72A 1.430(14) . ?
C75A O5A 1.412(14) . ?
C75A C76A 1.518(14) . ?
C75A H75C 0.9900 . ?
C75A H75D 0.9900 . ?
O6A C76A 1.429(14) . ?
O6A C77A 1.429(14) . ?
C67A C68A 1.517(14) . ?
C67A H67C 0.9900 . ?
C67A H67D 0.9900 . ?
C68A H68C 0.9900 . ?
C68A H68D 0.9900 . ?
C77A C78A 1.520(14) . ?
C77A H77C 0.9900 . ?
C77A H77D 0.9900 . ?
C78A H78C 0.9900 . ?
C78A H78D 0.9900 . ?
O3A C70A 1.432(14) . ?
O5A C74A 1.426(14) . ?
C69A C70A 1.520(14) . ?
C69A H69C 0.9900 . ?
C69A H69D 0.9900 . ?
C70A H70C 0.9900 . ?
C70A H70D 0.9900 . ?
C74A C73A 1.517(14) . ?
C74A H74C 0.9900 . ?
C74A H74D 0.9900 . ?
C72A H72C 0.9900 . ?
C72A H72D 0.9900 . ?
C73A H73C 0.9900 . ?
C73A H73D 0.9900 . ?
C76A H76C 0.9900 . ?
C76A H76D 0.9900 . ?
C1A C2A 1.3900 . ?
C1A C6A 1.3900 . ?
C2A C3A 1.3900 . ?
C2A H2A 0.9500 . ?
C3A C4A 1.3900 . ?
C3A H3A 0.9500 . ?
C4A C5A 1.3900 . ?
C4A H4A 0.9500 . ?
C5A C6A 1.3900 . ?
C5A H5A 0.9500 . ?
C6A H6A 0.9500 . ?
C51A C52A 1.3900 . ?
C51A C56A 1.3900 . ?
C52A C53A 1.3900 . ?
C52A H52A 0.9500 . ?
C53A C54A 1.3900 . ?
C53A H53A 0.9500 . ?
C54A C55A 1.3900 . ?
C54A H54A 0.9500 . ?
C55A C56A 1.3900 . ?
C55A H55A 0.9500 . ?
C56A H56A 0.9500 . ?
C119 C120 1.3900 . ?
C119 C124 1.3900 . ?
C119 H119 0.9500 . ?
C120 C121 1.3900 . ?
C120 H120 0.9500 . ?
C121 C122 1.3900 . ?
C121 H121 0.9500 . ?
C122 C123 1.3900 . ?
C122 H122 0.9500 . ?
C123 C124 1.3900 . ?
C123 H123 0.9500 . ?
C124 H124 0.9500 . ?
C101 C102 1.3900 . ?
C101 C106 1.3900 . ?
C101 H101 0.9500 . ?
C102 C103 1.3900 . ?
C102 H102 0.9500 . ?
C103 C104 1.3900 . ?
C103 H103 0.9500 . ?
C104 C105 1.3900 . ?
C104 H104 0.9500 . ?
C105 C106 1.3900 . ?
C105 H105 0.9500 . ?
C106 H106 0.9500 . ?
C125 C126 1.3900 . ?
C125 C130 1.3900 . ?
C125 H125 0.9500 . ?
C126 C127 1.3900 . ?
C126 H126 0.9500 . ?
C127 C128 1.3900 . ?
C127 H127 0.9500 . ?
C128 C129 1.3900 . ?
C128 H128 0.9500 . ?
C129 C130 1.3900 . ?
C129 H129 0.9500 . ?
C130 H130 0.9500 . ?

loop_
_geom_torsion_atom_site_label_1
_geom_torsion_atom_site_label_2
_geom_torsion_atom_site_label_3
_geom_torsion_atom_site_label_4
_geom_torsion
_geom_torsion_site_symmetry_1
_geom_torsion_site_symmetry_2
_geom_torsion_site_symmetry_3
_geom_torsion_site_symmetry_4
_geom_torsion_publ_flag
C7 P1 C1 C2 77.5(13) . . . . ?
Pd2 P1 C1 C2 -147.3(11) . . . . ?
Pd1 P1 C1 C2 -60.4(14) . . . . ?
Cs1 P1 C1 C2 -117.9(13) . . . . ?
C7 P1 C1 C6 -102.6(12) . . . . ?
Pd2 P1 C1 C6 32.6(13) . . . . ?
Pd1 P1 C1 C6 119.5(11) . . . . ?
Cs1 P1 C1 C6 62.0(11) . . . . ?
C6 C1 C2 C3 0.0 . . . . ?
P1 C1 C2 C3 179.9(14) . . . . ?
C1 C2 C3 C4 0.0 . . . . ?
C2 C3 C4 C5 0.0 . . . . ?
C3 C4 C5 C6 0.0 . . . . ?
C4 C5 C6 C1 0.0 . . . . ?
C4 C5 C6 Cs1 -101.4(11) . . . . ?
C2 C1 C6 C5 0.0 . . . . ?
P1 C1 C6 C5 -179.9(14) . . . . ?
C2 C1 C6 Cs1 113.6(9) . . . . ?
P1 C1 C6 Cs1 -66.3(9) . . . . ?
C1 P1 C7 C8 -178.9(11) . . . . ?
C1A P1 C7 C8 -176.0(9) . . . . ?
Pd2 P1 C7 C8 47.0(9) . . . . ?
Pd1 P1 C7 C8 -40.4(10) . . . . ?
Cs1 P1 C7 C8 109.5(13) . . . . ?
C1 P1 C7 C9 -55.7(11) . . . . ?
C1A P1 C7 C9 -52.8(10) . . . . ?
Pd2 P1 C7 C9 170.2(7) . . . . ?
Pd1 P1 C7 C9 82.8(9) . . . . ?
Cs1 P1 C7 C9 -127.3(12) . . . . ?
C1 P1 C7 C10 62.1(11) . . . . ?
C1A P1 C7 C10 65.0(10) . . . . ?
Pd2 P1 C7 C10 -72.0(8) . . . . ?
Pd1 P1 C7 C10 -159.4(6) . . . . ?
Cs1 P1 C7 C10 -9.6(19) . . . . ?
C17 P2 C11 C12 69.4(12) . . . . ?
Pd2 P2 C11 C12 -73.3(12) . . . . ?
Pd3 P2 C11 C12 -156.9(10) . . . . ?
Cs1 P2 C11 C12 -95.9(11) . . . . ?
C17 P2 C11 C16 -105.1(10) . . . . ?
Pd2 P2 C11 C16 112.3(10) . . . . ?
Pd3 P2 C11 C16 28.6(12) . . . . ?
Cs1 P2 C11 C16 89.6(10) . . . . ?
C16 C11 C12 C13 0.0 . . . . ?
P2 C11 C12 C13 -174.4(14) . . . . ?
C11 C12 C13 C14 0.0 . . . . ?
C12 C13 C14 C15 0.0 . . . . ?
C13 C14 C15 C16 0.0 . . . . ?
C14 C15 C16 C11 0.0 . . . . ?
C12 C11 C16 C15 0.0 . . . . ?
P2 C11 C16 C15 174.6(14) . . . . ?
C11 P2 C17 C20 173.6(9) . . . . ?
C11A P2 C17 C20 -176.7(12) . . . . ?
Pd2 P2 C17 C20 -44.2(10) . . . . ?
Pd3 P2 C17 C20 43.1(10) . . . . ?
Cs1 P2 C17 C20 -105.1(16) . . . . ?
C11 P2 C17 C18 -66.8(10) . . . . ?
C11A P2 C17 C18 -57.1(13) . . . . ?
Pd2 P2 C17 C18 75.4(10) . . . . ?
Pd3 P2 C17 C18 162.7(8) . . . . ?
Cs1 P2 C17 C18 15(2) . . . . ?
C11 P2 C17 C19 54.2(11) . . . . ?
C11A P2 C17 C19 63.9(13) . . . . ?
Pd2 P2 C17 C19 -163.6(8) . . . . ?
Pd3 P2 C17 C19 -76.3(10) . . . . ?
Cs1 P2 C17 C19 135.5(13) . . . . ?
C27 P3 C21 C22 -99.2(10) . . . . ?
Pd4 P3 C21 C22 35.8(11) . . . . ?
Pd3 P3 C21 C22 124.1(9) . . . . ?
C27 P3 C21 C26 84.9(13) . . . . ?
Pd4 P3 C21 C26 -140.2(11) . . . . ?
Pd3 P3 C21 C26 -51.8(13) . . . . ?
C26 C21 C22 C23 1(2) . . . . ?
P3 C21 C22 C23 -174.6(12) . . . . ?
C21 C22 C23 C24 -1(3) . . . . ?
C22 C23 C24 C25 -1(3) . . . . ?
C23 C24 C25 C26 2(3) . . . . ?
C22 C21 C26 C25 0(3) . . . . ?
P3 C21 C26 C25 176.0(17) . . . . ?
C24 C25 C26 C21 -2(4) . . . . ?
C21 P3 C27 C28 -61.2(11) . . . . ?
Pd4 P3 C27 C28 161.3(9) . . . . ?
Pd3 P3 C27 C28 77.3(10) . . . . ?
C21 P3 C27 C30 179.6(9) . . . . ?
Pd4 P3 C27 C30 42.1(10) . . . . ?
Pd3 P3 C27 C30 -41.9(11) . . . . ?
C21 P3 C27 C29 62.2(11) . . . . ?
Pd4 P3 C27 C29 -75.3(10) . . . . ?
Pd3 P3 C27 C29 -159.3(8) . . . . ?
C37 P4 C31 C36 -96.4(10) . . . . ?
Pd4 P4 C31 C36 126.3(9) . . . . ?
Pd5 P4 C31 C36 40.8(11) . . . . ?
C37 P4 C31 C32 83.0(12) . . . . ?
Pd4 P4 C31 C32 -54.3(12) . . . . ?
Pd5 P4 C31 C32 -139.8(10) . . . . ?
C36 C31 C32 C33 0(2) . . . . ?
P4 C31 C32 C33 -179.5(13) . . . . ?
C31 C32 C33 C34 0(3) . . . . ?
C32 C33 C34 C35 0(3) . . . . ?
C33 C34 C35 C36 0(3) . . . . ?
C34 C35 C36 C31 0(3) . . . . ?
C32 C31 C36 C35 0(2) . . . . ?
P4 C31 C36 C35 179.4(11) . . . . ?
C31 P4 C37 C39 62.9(10) . . . . ?
Pd4 P4 C37 C39 -160.1(7) . . . . ?
Pd5 P4 C37 C39 -71.6(9) . . . . ?
C31 P4 C37 C38 -60.5(10) . . . . ?
Pd4 P4 C37 C38 76.4(10) . . . . ?
Pd5 P4 C37 C38 164.9(8) . . . . ?
C31 P4 C37 C40 -179.5(10) . . . . ?
Pd4 P4 C37 C40 -42.6(11) . . . . ?
Pd5 P4 C37 C40 45.9(11) . . . . ?
C47 P5 C41 C42 -79.0(13) . . . . ?
Pd5 P5 C41 C42 141.7(11) . . . . ?
Pd6 P5 C41 C42 57.4(12) . . . . ?
C47 P5 C41 C46 101.7(11) . . . . ?
Pd5 P5 C41 C46 -37.5(11) . . . . ?
Pd6 P5 C41 C46 -121.9(10) . . . . ?
C46 C41 C42 C43 5(2) . . . . ?
P5 C41 C42 C43 -174.4(16) . . . . ?
C41 C42 C43 C44 -4(3) . . . . ?
C42 C43 C44 C45 1(3) . . . . ?
C43 C44 C45 C46 0(3) . . . . ?
C42 C41 C46 C45 -4(2) . . . . ?
P5 C41 C46 C45 175.5(14) . . . . ?
C44 C45 C46 C41 1(3) . . . . ?
C41 P5 C47 C48 -177.9(11) . . . . ?
Pd5 P5 C47 C48 -39.7(12) . . . . ?
Pd6 P5 C47 C48 48.3(12) . . . . ?
C41 P5 C47 C49 62.4(10) . . . . ?
Pd5 P5 C47 C49 -159.5(8) . . . . ?
Pd6 P5 C47 C49 -71.4(10) . . . . ?
C41 P5 C47 C50 -57.6(11) . . . . ?
Pd5 P5 C47 C50 80.5(10) . . . . ?
Pd6 P5 C47 C50 168.5(8) . . . . ?
C57 P6 C51 C52 107.0(19) . . . . ?
Pd6 P6 C51 C52 -33.6(19) . . . . ?
Pd1 P6 C51 C52 -120.5(17) . . . . ?
C57 P6 C51 C56 -77(2) . . . . ?
Pd6 P6 C51 C56 142.1(18) . . . . ?
Pd1 P6 C51 C56 55(2) . . . . ?
C56 C51 C52 C53 0.0 . . . . ?
P6 C51 C52 C53 175.9(15) . . . . ?
C51 C52 C53 C54 0.0 . . . . ?
C52 C53 C54 C55 0.0 . . . . ?
C53 C54 C55 C56 0.0 . . . . ?
C54 C55 C56 C51 0.0 . . . . ?
C52 C51 C56 C55 0.0 . . . . ?
P6 C51 C56 C55 -175.5(16) . . . . ?
C51A P6 C57 C60 64.9(12) . . . . ?
C51 P6 C57 C60 59.6(13) . . . . ?
Pd6 P6 C57 C60 -157.3(9) . . . . ?
Pd1 P6 C57 C60 -72.9(10) . . . . ?
C51A P6 C57 C58 -176.6(10) . . . . ?
C51 P6 C57 C58 178.0(10) . . . . ?
Pd6 P6 C57 C58 -38.9(9) . . . . ?
Pd1 P6 C57 C58 45.5(9) . . . . ?
C51A P6 C57 C59 -57.0(12) . . . . ?
C51 P6 C57 C59 -62.4(12) . . . . ?
Pd6 P6 C57 C59 80.7(10) . . . . ?
Pd1 P6 C57 C59 165.2(8) . . . . ?
Pd6 P7 C61 C62 114.9(8) . . . . ?
Pd3 P7 C61 C62 -63.1(8) . . . . ?
Pd1 P7 C61 C62 53.0(8) . . . . ?
Pd4 P7 C61 C62 -124.8(8) . . . . ?
Pd5 P7 C61 C62 175.1(7) . . . . ?
Pd2 P7 C61 C62 -5.2(8) . . . . ?
Cs1 P7 C61 C62 -7.9(11) . . . . ?
Pd6 P7 C61 C66 -64.5(8) . . . . ?
Pd3 P7 C61 C66 117.5(8) . . . . ?
Pd1 P7 C61 C66 -126.4(8) . . . . ?
Pd4 P7 C61 C66 55.8(8) . . . . ?
Pd5 P7 C61 C66 -4.3(8) . . . . ?
Pd2 P7 C61 C66 175.4(8) . . . . ?
Cs1 P7 C61 C66 172.7(6) . . . . ?
C66 C61 C62 C63 -3.4(15) . . . . ?
P7 C61 C62 C63 177.2(9) . . . . ?
C61 C62 C63 C64 3.8(19) . . . . ?
C62 C63 C64 C65 -3(2) . . . . ?
C63 C64 C65 C66 2(2) . . . . ?
C64 C65 C66 C61 -1(2) . . . . ?
C62 C61 C66 C65 2.2(16) . . . . ?
P7 C61 C66 C65 -178.3(10) . . . . ?
C78 O1 C67 C68 164(2) . . . . ?
Cs1 O1 C67 C68 6(2) . . . . ?
Cs2 O1 C67 C68 -85.6(16) . . . . ?
C78 O1 C67 Cs2 -111(2) . . . . ?
Cs1 O1 C67 Cs2 91.6(14) . . . . ?
C69 O2 C68 C67 179(2) . . . . ?
Cs2 O2 C68 C67 1(3) . . . . ?
Cs1 O2 C68 C67 -76.5(19) . . . . ?
C69 O2 C68 Cs1 -105(2) . . . . ?
Cs2 O2 C68 Cs1 77.3(9) . . . . ?
O1 C67 C68 O2 58(3) . . . . ?
Cs2 C67 C68 O2 -1(2) . . . . ?
O1 C67 C68 Cs1 -3.8(15) . . . . ?
Cs2 C67 C68 Cs1 -62.2(5) . . . . ?
C68 O2 C69 C70 176(2) . . . . ?
Cs2 O2 C69 C70 -6(4) . . . . ?
Cs1 O2 C69 C70 78(3) . . . . ?
C71 O3 C70 C69 177(3) . . . . ?
Cs1 O3 C70 C69 7(4) . . . . ?
O2 C69 C70 O3 -60(4) . . . . ?
C70 O3 C71 C72 172(3) . . . . ?
Cs1 O3 C71 C72 -17(4) . . . . ?
C73 O4 C72 C71 179(3) . . . . ?
Cs1 O4 C72 C71 -84(2) . . . . ?
O3 C71 C72 O4 74(4) . . . . ?
C72 O4 C73 C74 179(3) . . . . ?
Cs1 O4 C73 C74 80(3) . . . . ?
C72 O4 C73 Cs1 99(2) . . . . ?
C75 O5 C74 C73 -178(2) . . . . ?
Cs1 O5 C74 C73 4(3) . . . . ?
O4 C73 C74 O5 -66(4) . . . . ?
Cs1 C73 C74 O5 -3(2) . . . . ?
C74 O5 C75 C76 179(3) . . . . ?
Cs1 O5 C75 C76 -3(4) . . . . ?
C77 O6 C76 C75 -160(3) . . . . ?
Cs1 O6 C76 C75 -54(3) . . . . ?
Cs2 O6 C76 C75 39(4) . . . . ?
O5 C75 C76 O6 38(4) . . . . ?
C76 O6 C77 C78 -161(3) . . . . ?
Cs1 O6 C77 C78 79(3) . . . . ?
Cs2 O6 C77 C78 0(4) . . . . ?
C76 O6 C77 Cs1 120(3) . . . . ?
Cs2 O6 C77 Cs1 -79.1(13) . . . . ?
C67 O1 C78 C77 -177(2) . . . . ?
Cs1 O1 C78 C77 -17(3) . . . . ?
Cs2 O1 C78 C77 76(2) . . . . ?
C67 O1 C78 Cs1 -160(3) . . . . ?
Cs2 O1 C78 Cs1 92.6(13) . . . . ?
O6 C77 C78 O1 -52(4) . . . . ?
Cs1 C77 C78 O1 12(2) . . . . ?
O6 C77 C78 Cs1 -64(2) . . . . ?
C90 O7 C79 C80 -175.9(19) . . . . ?
Cs2 O7 C79 C80 -20(2) . . . . ?
C81 O8 C80 C79 166.2(16) . . . . ?
Cs2 O8 C80 C79 -72.0(14) . . . . ?
O7 C79 C80 O8 65(2) . . . . ?
C80 O8 C81 C82 -178.6(16) . . . . ?
Cs2 O8 C81 C82 63.3(18) . . . . ?
C83 O9 C82 C81 176.1(18) . . . . ?
Cs2 O9 C82 C81 18(2) . . . . ?
O8 C81 C82 O9 -56(2) . . . . ?
C82 O9 C83 C84 -170.9(19) . . . . ?
Cs2 O9 C83 C84 -12(3) . . . . ?
C85 O10 C84 C83 169(2) . . . . ?
Cs2 O10 C84 C83 -71(2) . . . . ?
C85 O10 C84 Cs2 -120(2) . . . . ?
O9 C83 C84 O10 59(3) . . . . ?
O9 C83 C84 Cs2 8.6(19) . . . . ?
C84 O10 C85 C86 -179(2) . . . . ?
Cs2 O10 C85 C86 63(2) . . . . ?
C87 O11 C86 C85 172(2) . . . . ?
Cs2 O11 C86 C85 19(3) . . . . ?
O10 C85 C86 O11 -58(3) . . . . ?
C86 O11 C87 C88 -171(2) . . . . ?
Cs2 O11 C87 C88 -18(3) . . . . ?
C89 O12 C88 C87 169(2) . . . . ?
Cs2 O12 C88 C87 -67(2) . . . . ?
O11 C87 C88 O12 58(3) . . . . ?
C88 O12 C89 C90 -174(2) . . . . ?
Cs2 O12 C89 C90 62(3) . . . . ?
C88 O12 C89 Cs2 125(2) . . . . ?
O12 C89 C90 O7 -54(4) . . . . ?
Cs2 C89 C90 O7 -8(2) . . . . ?
C79 O7 C90 C89 168(2) . . . . ?
Cs2 O7 C90 C89 12(3) . . . . ?
C112 C107 C108 C109 0.0 . . . . ?
C107 C108 C109 C110 0.0 . . . . ?
C108 C109 C110 C111 0.0 . . . . ?
C109 C110 C111 C112 0.0 . . . . ?
C110 C111 C112 C107 0.0 . . . . ?
C108 C107 C112 C111 0.0 . . . . ?
C118 C113 C114 C115 8(6) . . . . ?
C113 C114 C115 C116 -8(7) . . . . ?
C114 C115 C116 C117 2(6) . . . . ?
C115 C116 C117 C118 3(6) . . . . ?
C114 C113 C118 C117 -3(5) . . . . ?
C116 C117 C118 C113 -2(5) . . . . ?
C17 P2 C11A C12A 103.6(19) . . . . ?
Pd2 P2 C11A C12A -31(2) . . . . ?
Pd3 P2 C11A C12A -119.5(17) . . . . ?
Cs1 P2 C11A C12A -62.6(18) . . . . ?
C17 P2 C11A C16A -79(2) . . . . ?
Pd2 P2 C11A C16A 147.0(18) . . . . ?
Pd3 P2 C11A C16A 58(2) . . . . ?
Cs1 P2 C11A C16A 115(2) . . . . ?
C16A C11A C12A C13A 0.0 . . . . ?
P2 C11A C12A C13A 178(3) . . . . ?
C11A C12A C13A C14A 0.0 . . . . ?
C12A C13A C14A C15A 0.0 . . . . ?
C13A C14A C15A C16A 0.0 . . . . ?
C14A C15A C16A C11A 0.0 . . . . ?
C12A C11A C16A C15A 0.0 . . . . ?
P2 C11A C16A C15A -177(3) . . . . ?
C78A O1A C67A C68A 165(4) . . . . ?
Cs1 O1A C67A C68A 7(4) . . . . ?
Cs2 O1A C67A C68A -86(3) . . . . ?
C78A O1A C67A Cs2 -109(4) . . . . ?
Cs1 O1A C67A Cs2 94(2) . . . . ?
C69A O2A C68A C67A -170(5) . . . . ?
Cs1 O2A C68A C67A -78(4) . . . . ?
Cs2 O2A C68A C67A 3(5) . . . . ?
C69A O2A C68A Cs1 -91(4) . . . . ?
Cs2 O2A C68A Cs1 81.3(18) . . . . ?
O1A C67A C68A O2A 52(6) . . . . ?
Cs2 C67A C68A O2A -3(5) . . . . ?
O1A C67A C68A Cs1 -5(3) . . . . ?
Cs2 C67A C68A Cs1 -59.7(13) . . . . ?
C76A O6A C77A C78A 177(4) . . . . ?
Cs2 O6A C77A C78A 3(5) . . . . ?
Cs1 O6A C77A C78A 75(4) . . . . ?
C67A O1A C78A C77A -170(4) . . . . ?
Cs1 O1A C78A C77A -15(5) . . . . ?
Cs2 O1A C78A C77A 78(3) . . . . ?
C67A O1A C78A Cs2 111(4) . . . . ?
Cs1 O1A C78A Cs2 -93(2) . . . . ?
O6A C77A C78A O1A -58(5) . . . . ?
O6A C77A C78A Cs2 -3(4) . . . . ?
C72A C71A O3A C70A 168(4) . . . . ?
C72A C71A O3A Cs1 -15(7) . . . . ?
C76A C75A O5A C74A 168(4) . . . . ?
Cs1 C75A O5A C74A 72(3) . . . . ?
C76A C75A O5A Cs1 95(4) . . . . ?
C68A O2A C69A C70A 179(5) . . . . ?
Cs1 O2A C69A C70A 81(5) . . . . ?
Cs2 O2A C69A C70A 11(9) . . . . ?
C68A O2A C69A Cs1 98(4) . . . . ?
Cs2 O2A C69A Cs1 -70(5) . . . . ?
C71A O3A C70A C69A 169(4) . . . . ?
Cs1 O3A C70A C69A -9(6) . . . . ?
C71A O3A C70A Cs1 177(5) . . . . ?
O2A C69A C70A O3A -58(7) . . . . ?
Cs1 C69A C70A O3A 6(4) . . . . ?
O2A C69A C70A Cs1 -64(4) . . . . ?
C75A O5A C74A C73A 176(4) . . . . ?
Cs1 O5A C74A C73A -102(3) . . . . ?
C75A O5A C74A Cs1 -81(3) . . . . ?
C73A O4A C72A C71A 179(3) . . . . ?
Cs1 O4A C72A C71A -74(3) . . . . ?
C73A O4A C72A Cs1 -107(2) . . . . ?
O3A C71A C72A O4A 70(5) . . . . ?
O3A C71A C72A Cs1 8(3) . . . . ?
C72A O4A C73A C74A 117(4) . . . . ?
Cs1 O4A C73A C74A 19(4) . . . . ?
O5A C74A C73A O4A 68(5) . . . . ?
Cs1 C74A C73A O4A -19(4) . . . . ?
C77A O6A C76A C75A -120(4) . . . . ?
Cs2 O6A C76A C75A 52(5) . . . . ?
Cs1 O6A C76A C75A -29(4) . . . . ?
O5A C75A C76A O6A -48(6) . . . . ?
Cs1 C75A C76A O6A 29(4) . . . . ?
C7 P1 C1A C2A 98.9(13) . . . . ?
Pd2 P1 C1A C2A -122.5(13) . . . . ?
Pd1 P1 C1A C2A -38.8(14) . . . . ?
Cs1 P1 C1A C2A -97.0(13) . . . . ?
C7 P1 C1A C6A -73.9(15) . . . . ?
Pd2 P1 C1A C6A 64.7(15) . . . . ?
Pd1 P1 C1A C6A 148.4(13) . . . . ?
Cs1 P1 C1A C6A 90.2(14) . . . . ?
C6A C1A C2A C3A 0.0 . . . . ?
P1 C1A C2A C3A -172.9(15) . . . . ?
C1A C2A C3A C4A 0.0 . . . . ?
C2A C3A C4A C5A 0.0 . . . . ?
C3A C4A C5A C6A 0.0 . . . . ?
C4A C5A C6A C1A 0.0 . . . . ?
C2A C1A C6A C5A 0.0 . . . . ?
P1 C1A C6A C5A 172.6(15) . . . . ?
C57 P6 C51A C52A 74(2) . . . . ?
Pd6 P6 C51A C52A -63(2) . . . . ?
Pd1 P6 C51A C52A -149.5(17) . . . . ?
C57 P6 C51A C56A -107.9(17) . . . . ?
Pd6 P6 C51A C56A 115.0(16) . . . . ?
Pd1 P6 C51A C56A 28.2(17) . . . . ?
C56A C51A C52A C53A 0.0 . . . . ?
P6 C51A C52A C53A 177.6(15) . . . . ?
C51A C52A C53A C54A 0.0 . . . . ?
C52A C53A C54A C55A 0.0 . . . . ?
C53A C54A C55A C56A 0.0 . . . . ?
C54A C55A C56A C51A 0.0 . . . . ?
C52A C51A C56A C55A 0.0 . . . . ?
P6 C51A C56A C55A -177.8(14) . . . . ?
C124 C119 C120 C121 0.0 . . . . ?
C119 C120 C121 C122 0.0 . . . . ?
C120 C121 C122 C123 0.0 . . . . ?
C121 C122 C123 C124 0.0 . . . . ?
C122 C123 C124 C119 0.0 . . . . ?
C120 C119 C124 C123 0.0 . . . . ?
C106 C101 C102 C103 0.0 . . . . ?
C101 C102 C103 C104 0.0 . . . . ?
C102 C103 C104 C105 0.0 . . . . ?
C103 C104 C105 C106 0.0 . . . . ?
C104 C105 C106 C101 0.0 . . . . ?
C102 C101 C106 C105 0.0 . . . . ?
C130 C125 C126 C127 0.0 . . . . ?
C125 C126 C127 C128 0.0 . . . . ?
C126 C127 C128 C129 0.0 . . . . ?
C127 C128 C129 C130 0.0 . . . . ?
C128 C129 C130 C125 0.0 . . . . ?
C126 C125 C130 C129 0.0 . . . . ?
